data_4320651
loop_
_publ_author_name
'Tobias Schmidt'
'Wolfgang Jeitschko'

_publ_section_title
;
 Preparation and Crystal Structure of the Ternary Uranium Rare Earth
 Antimonides (U2/3R1/3)Sb2 and (U1/2R1/2)3Sb7 with Mixed U/R Occupancy of
 the Metal Sites and a Variety of Antimony Polyanions
;
_journal_name_full 'Inorganic Chemistry'
_journal_page_first 6356
_journal_page_last 6361
_journal_paper_doi 10.1021/ic010564j
_journal_volume 40
_journal_year 2001
_chemical_formula_sum 'Gd1.29 Sb8 U2.71'
_chemical_formula_weight 1821.91
_chemical_name_systematic
; 
? 
;
_space_group_IT_number 62
_symmetry_cell_setting orthorhombic
_symmetry_space_group_name_Hall '-P 2ac 2n'
_symmetry_space_group_name_H-M 'P n m a'
_atom_sites_solution_hydrogens geom
_atom_sites_solution_primary direct
_atom_sites_solution_secondary difmap
_audit_creation_method SHELXL-97
_cell_angle_alpha 90.00
_cell_angle_beta 90.00
_cell_angle_gamma 90.00
_cell_formula_units_Z 1
_cell_length_a 7.546(2)
_cell_length_b 4.1960(10)
_cell_length_c 10.257(2)
_cell_measurement_temperature 293(2)
_cell_volume 324.77(13)
_computing_structure_refinement 'SHELXL-97 (Sheldrick, 1997)'
_computing_structure_solution 'SHELXS-97 (Sheldrick, 1990)'
_diffrn_ambient_temperature 293(2)
_diffrn_measured_fraction_theta_full 0.995
_diffrn_measured_fraction_theta_max 0.995
_diffrn_radiation_monochromator graphite
_diffrn_radiation_source 'fine-focus sealed tube'
_diffrn_radiation_type MoK\a
_diffrn_radiation_wavelength 0.71073
_diffrn_reflns_av_R_equivalents 0.0351
_diffrn_reflns_av_sigmaI/netI 0.0242
_diffrn_reflns_limit_h_max 12
_diffrn_reflns_limit_h_min -12
_diffrn_reflns_limit_k_max 6
_diffrn_reflns_limit_k_min -6
_diffrn_reflns_limit_l_max 0
_diffrn_reflns_limit_l_min -16
_diffrn_reflns_number 2756
_diffrn_reflns_theta_full 34.92
_diffrn_reflns_theta_max 34.92
_diffrn_reflns_theta_min 3.35
_exptl_absorpt_coefficient_mu 56.410
_exptl_crystal_density_diffrn 9.315
_exptl_crystal_density_method 'not measured'
_exptl_crystal_F_000 740
_refine_diff_density_max 3.778
_refine_diff_density_min -3.211
_refine_diff_density_rms 0.547
_refine_ls_extinction_coef 0.0069(5)
_refine_ls_extinction_expression Fc^*^=kFc[1+0.001xFc^2^\l^3^/sin(2\q)]^-1/4^
_refine_ls_extinction_method SHELXL
_refine_ls_goodness_of_fit_ref 1.180
_refine_ls_hydrogen_treatment mixed
_refine_ls_matrix_type full
_refine_ls_number_parameters 21
_refine_ls_number_reflns 790
_refine_ls_number_restraints 0
_refine_ls_restrained_S_all 1.180
_refine_ls_R_factor_all 0.0244
_refine_ls_R_factor_gt 0.0225
_refine_ls_shift/su_max 0.001
_refine_ls_shift/su_mean 0.000
_refine_ls_structure_factor_coef Fsqd
_refine_ls_weighting_details 'calc w=1/[\s^2^(Fo^2^)+(0.0340P)^2^+0.1507P] where P=(Fo^2^+2Fc^2^)/3'
_refine_ls_weighting_scheme calc
_refine_ls_wR_factor_gt 0.0557
_refine_ls_wR_factor_ref 0.0567
_reflns_number_gt 747
_reflns_number_total 790
_reflns_threshold_expression >2sigma(I)
_cod_data_source_file ic010564j_1.cif
_cod_data_source_block 62
_cod_database_code 4320651

loop_
_symmetry_equiv_pos_as_xyz
'x, y, z'
'-x+1/2, -y, z+1/2'
'-x, y+1/2, -z'
'x+1/2, -y+1/2, -z+1/2'
'-x, -y, -z'
'x-1/2, y, -z-1/2'
'x, -y-1/2, z'
'-x-1/2, y-1/2, z-1/2'

loop_
_atom_site_label
_atom_site_type_symbol
_atom_site_fract_x
_atom_site_fract_y
_atom_site_fract_z
_atom_site_U_iso_or_equiv
_atom_site_adp_type
_atom_site_occupancy
_atom_site_symmetry_multiplicity
_atom_site_calc_flag
_atom_site_refinement_flags
_atom_site_disorder_assembly
_atom_site_disorder_group
U1 U 0.21576(3) 0.2500 0.34875(2) 0.00694(9) Uani 0.675(9) 2 d SP . .
Gd1 Gd 0.21576(3) 0.2500 0.34875(2) 0.00694(9) Uani 0.325(9) 2 d SP . .
Sb1 Sb 0.09365(5) 0.2500 0.66414(4) 0.00922(11) Uani 1 2 d S . .
Sb2 Sb 0.12190(5) 0.2500 0.04894(3) 0.00790(12) Uani 1 2 d S . .

loop_
_atom_site_aniso_label
_atom_site_aniso_U_11
_atom_site_aniso_U_22
_atom_site_aniso_U_33
_atom_site_aniso_U_23
_atom_site_aniso_U_13
_atom_site_aniso_U_12
U1 0.00656(12) 0.00852(13) 0.00575(12) 0.000 -0.00108(5) 0.000
Gd1 0.00656(12) 0.00852(13) 0.00575(12) 0.000 -0.00108(5) 0.000
Sb1 0.00791(18) 0.00995(19) 0.00980(17) 0.000 -0.00053(10) 0.000
Sb2 0.00791(17) 0.01048(18) 0.00530(16) 0.000 0.00047(10) 0.000

loop_
_atom_type_symbol
_atom_type_description
_atom_type_scat_dispersion_real
_atom_type_scat_dispersion_imag
_atom_type_scat_source
Sb Sb -0.5866 1.5461 'International Tables Vol C Tables 4.2.6.8 and 6.1.1.4'
Gd Gd -0.1653 3.9035 'International Tables Vol C Tables 4.2.6.8 and 6.1.1.4'
U U -9.6767 9.6646 'International Tables Vol C Tables 4.2.6.8 and 6.1.1.4'

loop_
_geom_angle_atom_site_label_1
_geom_angle_atom_site_label_2
_geom_angle_atom_site_label_3
_geom_angle
_geom_angle_site_symmetry_1
_geom_angle_site_symmetry_3
_geom_angle_publ_flag
Sb1 U1 Sb1 83.79(2) 5_556 5_566 ?
Sb1 U1 Sb2 78.007(10) 5_556 . ?
Sb1 U1 Sb2 78.007(10) 5_566 . ?
Sb1 U1 Sb1 82.537(17) 5_556 2_554 ?
Sb1 U1 Sb1 138.916(12) 5_566 2_554 ?
Sb2 U1 Sb1 61.307(12) . 2_554 ?
Sb1 U1 Sb1 138.916(11) 5_556 2_564 ?
Sb1 U1 Sb1 82.537(17) 5_566 2_564 ?
Sb2 U1 Sb1 61.307(12) . 2_564 ?
Sb1 U1 Sb1 82.846(19) 2_554 2_564 ?
Sb1 U1 Sb2 138.921(13) 5_556 2_565 ?
Sb1 U1 Sb2 82.699(17) 5_566 2_565 ?
Sb2 U1 Sb2 135.682(10) . 2_565 ?
Sb1 U1 Sb2 130.328(17) 2_554 2_565 ?
Sb1 U1 Sb2 76.963(17) 2_564 2_565 ?
Sb1 U1 Sb2 82.699(17) 5_556 2 ?
Sb1 U1 Sb2 138.921(13) 5_566 2 ?
Sb2 U1 Sb2 135.682(9) . 2 ?
Sb1 U1 Sb2 76.963(17) 2_554 2 ?
Sb1 U1 Sb2 130.328(17) 2_564 2 ?
Sb2 U1 Sb2 82.532(19) 2_565 2 ?
Sb1 U1 Sb2 135.784(12) 5_556 6_656 ?
Sb1 U1 Sb2 135.784(12) 5_566 6_656 ?
Sb2 U1 Sb2 121.872(12) . 6_656 ?
Sb1 U1 Sb2 76.371(14) 2_554 6_656 ?
Sb1 U1 Sb2 76.371(15) 2_564 6_656 ?
Sb2 U1 Sb2 55.008(10) 2_565 6_656 ?
Sb2 U1 Sb2 55.008(10) 2 6_656 ?
Sb1 U1 Sb1 80.612(12) 5_556 . ?
Sb1 U1 Sb1 80.612(12) 5_566 . ?
Sb2 U1 Sb1 151.131(15) . . ?
Sb1 U1 Sb1 134.310(10) 2_554 . ?
Sb1 U1 Sb1 134.310(10) 2_564 . ?
Sb2 U1 Sb1 58.982(12) 2_565 . ?
Sb2 U1 Sb1 58.982(12) 2 . ?
Sb2 U1 Sb1 86.996(15) 6_656 . ?
Sb1 U1 U1 48.104(12) 5_556 1_545 ?
Sb1 U1 U1 131.896(11) 5_566 1_545 ?
Sb2 U1 U1 90.0 . 1_545 ?
Sb1 U1 U1 48.578(9) 2_554 1_545 ?
Sb1 U1 U1 131.424(10) 2_564 1_545 ?
Sb2 U1 U1 131.266(9) 2_565 1_545 ?
Sb2 U1 U1 48.733(9) 2 1_545 ?
Sb2 U1 U1 90.0 6_656 1_545 ?
Sb1 U1 U1 90.0 . 1_545 ?
Sb1 U1 Gd1 131.896(12) 5_556 1_565 ?
Sb1 U1 Gd1 48.104(11) 5_566 1_565 ?
Sb2 U1 Gd1 90.0 . 1_565 ?
Sb1 U1 Gd1 131.424(9) 2_554 1_565 ?
Sb1 U1 Gd1 48.578(10) 2_564 1_565 ?
Sb2 U1 Gd1 48.733(10) 2_565 1_565 ?
Sb2 U1 Gd1 131.265(9) 2 1_565 ?
Sb2 U1 Gd1 90.0 6_656 1_565 ?
Sb1 U1 Gd1 90.0 . 1_565 ?
U1 U1 Gd1 180.0 1_545 1_565 ?
Sb1 U1 Gd1 48.104(12) 5_556 1_545 ?
Sb1 U1 Gd1 131.896(11) 5_566 1_545 ?
Sb2 U1 Gd1 90.0 . 1_545 ?
Sb1 U1 Gd1 48.578(9) 2_554 1_545 ?
Sb1 U1 Gd1 131.424(10) 2_564 1_545 ?
Sb2 U1 Gd1 131.266(9) 2_565 1_545 ?
Sb2 U1 Gd1 48.733(9) 2 1_545 ?
Sb2 U1 Gd1 90.0 6_656 1_545 ?
Sb1 U1 Gd1 90.0 . 1_545 ?
U1 U1 Gd1 0.000(8) 1_545 1_545 ?
Gd1 U1 Gd1 180.0 1_565 1_545 ?
Sb1 U1 U1 131.896(12) 5_556 1_565 ?
Sb1 U1 U1 48.104(11) 5_566 1_565 ?
Sb2 U1 U1 90.0 . 1_565 ?
Sb1 U1 U1 131.424(9) 2_554 1_565 ?
Sb1 U1 U1 48.578(10) 2_564 1_565 ?
Sb2 U1 U1 48.733(10) 2_565 1_565 ?
Sb2 U1 U1 131.265(9) 2 1_565 ?
Sb2 U1 U1 90.0 6_656 1_565 ?
Sb1 U1 U1 90.0 . 1_565 ?
U1 U1 U1 180.0 1_545 1_565 ?
Gd1 U1 U1 0.000(8) 1_565 1_565 ?
Gd1 U1 U1 180.0 1_545 1_565 ?
Sb1 U1 Gd1 129.409(13) 5_556 6_656 ?
Sb1 U1 Gd1 129.409(13) 5_566 6_656 ?
Sb2 U1 Gd1 74.738(15) . 6_656 ?
Sb1 U1 Gd1 46.996(9) 2_554 6_656 ?
Sb1 U1 Gd1 46.996(9) 2_564 6_656 ?
Sb2 U1 Gd1 88.054(15) 2_565 6_656 ?
Sb2 U1 Gd1 88.054(14) 2 6_656 ?
Sb2 U1 Gd1 47.134(15) 6_656 6_656 ?
Sb1 U1 Gd1 134.130(10) . 6_656 ?
U1 U1 Gd1 90.0 1_545 6_656 ?
Gd1 U1 Gd1 90.0 1_565 6_656 ?
Gd1 U1 Gd1 90.0 1_545 6_656 ?
U1 U1 Gd1 90.0 1_565 6_656 ?
Sb1 U1 U1 129.409(13) 5_556 6_656 ?
Sb1 U1 U1 129.409(13) 5_566 6_656 ?
Sb2 U1 U1 74.738(15) . 6_656 ?
Sb1 U1 U1 46.996(9) 2_554 6_656 ?
Sb1 U1 U1 46.996(9) 2_564 6_656 ?
Sb2 U1 U1 88.054(15) 2_565 6_656 ?
Sb2 U1 U1 88.054(14) 2 6_656 ?
Sb2 U1 U1 47.134(15) 6_656 6_656 ?
Sb1 U1 U1 134.130(10) . 6_656 ?
U1 U1 U1 90.0 1_545 6_656 ?
Gd1 U1 U1 90.0 1_565 6_656 ?
Gd1 U1 U1 90.0 1_545 6_656 ?
U1 U1 U1 90.0 1_565 6_656 ?
Gd1 U1 U1 0.000(6) 6_656 6_656 ?
Sb1 U1 Gd1 47.572(12) 5_556 6_556 ?
Sb1 U1 Gd1 47.572(11) 5_566 6_556 ?
Sb2 U1 Gd1 48.799(9) . 6_556 ?
Sb1 U1 Gd1 96.726(16) 2_554 6_556 ?
Sb1 U1 Gd1 96.726(16) 2_564 6_556 ?
Sb2 U1 Gd1 130.139(9) 2_565 6_556 ?
Sb2 U1 Gd1 130.139(9) 2 6_556 ?
Sb2 U1 Gd1 170.671(11) 6_656 6_556 ?
Sb1 U1 Gd1 102.332(16) . 6_556 ?
U1 U1 Gd1 90.0 1_545 6_556 ?
Gd1 U1 Gd1 90.0 1_565 6_556 ?
Gd1 U1 Gd1 90.0 1_545 6_556 ?
U1 U1 Gd1 90.0 1_565 6_556 ?
Gd1 U1 Gd1 123.537(19) 6_656 6_556 ?
U1 U1 Gd1 123.537(19) 6_656 6_556 ?
Sb1 U1 U1 47.572(12) 5_556 6_556 ?
Sb1 U1 U1 47.572(11) 5_566 6_556 ?
Sb2 U1 U1 48.799(9) . 6_556 ?
Sb1 U1 U1 96.726(16) 2_554 6_556 ?
Sb1 U1 U1 96.726(16) 2_564 6_556 ?
Sb2 U1 U1 130.139(9) 2_565 6_556 ?
Sb2 U1 U1 130.139(9) 2 6_556 ?
Sb2 U1 U1 170.671(11) 6_656 6_556 ?
Sb1 U1 U1 102.332(16) . 6_556 ?
U1 U1 U1 90.0 1_545 6_556 ?
Gd1 U1 U1 90.0 1_565 6_556 ?
Gd1 U1 U1 90.0 1_545 6_556 ?
U1 U1 U1 90.0 1_565 6_556 ?
Gd1 U1 U1 123.537(19) 6_656 6_556 ?
U1 U1 U1 123.537(19) 6_656 6_556 ?
Gd1 U1 U1 0.000(6) 6_556 6_556 ?
Sb1 U1 Sb2 44.439(12) 5_556 6_556 ?
Sb1 U1 Sb2 44.439(12) 5_566 6_556 ?
Sb2 U1 Sb2 90.211(13) . 6_556 ?
Sb1 U1 Sb2 125.292(9) 2_554 6_556 ?
Sb1 U1 Sb2 125.292(10) 2_564 6_556 ?
Sb2 U1 Sb2 103.166(12) 2_565 6_556 ?
Sb2 U1 Sb2 103.166(12) 2 6_556 ?
Sb2 U1 Sb2 147.917(16) 6_656 6_556 ?
Sb1 U1 Sb2 60.920(9) . 6_556 ?
U1 U1 Sb2 90.0 1_545 6_556 ?
Gd1 U1 Sb2 90.0 1_565 6_556 ?
Gd1 U1 Sb2 90.0 1_545 6_556 ?
U1 U1 Sb2 90.0 1_565 6_556 ?
Gd1 U1 Sb2 164.949(10) 6_656 6_556 ?
U1 U1 Sb2 164.949(10) 6_656 6_556 ?
Gd1 U1 Sb2 41.412(13) 6_556 6_556 ?
U1 U1 Sb2 41.412(13) 6_556 6_556 ?
Sb1 U1 Gd1 41.963(11) 5_556 5_556 ?
Sb1 U1 Gd1 79.689(17) 5_566 5_556 ?
Sb2 U1 Gd1 117.515(14) . 5_556 ?
Sb1 U1 Gd1 113.029(15) 2_554 5_556 ?
Sb1 U1 Gd1 161.908(7) 2_564 5_556 ?
Sb2 U1 Gd1 97.350(16) 2_565 5_556 ?
Sb2 U1 Gd1 64.552(16) 2 5_556 ?
Sb2 U1 Gd1 114.720(17) 6_656 5_556 ?
Sb1 U1 Gd1 38.648(7) . 5_556 ?
U1 U1 Gd1 64.993(7) 1_545 5_556 ?
Gd1 U1 Gd1 115.006(6) 1_565 5_556 ?
Gd1 U1 Gd1 64.993(7) 1_545 5_556 ?
U1 U1 Gd1 115.006(6) 1_565 5_556 ?
Gd1 U1 Gd1 150.901(7) 6_656 5_556 ?
U1 U1 Gd1 150.901(7) 6_656 5_556 ?
Gd1 U1 Gd1 73.601(16) 6_556 5_556 ?
U1 U1 Gd1 73.601(16) 6_556 5_556 ?
Sb2 U1 Gd1 38.614(7) 6_556 5_556 ?
Sb1 U1 U1 41.963(11) 5_556 5_556 ?
Sb1 U1 U1 79.689(17) 5_566 5_556 ?
Sb2 U1 U1 117.515(14) . 5_556 ?
Sb1 U1 U1 113.029(15) 2_554 5_556 ?
Sb1 U1 U1 161.908(7) 2_564 5_556 ?
Sb2 U1 U1 97.350(16) 2_565 5_556 ?
Sb2 U1 U1 64.552(16) 2 5_556 ?
Sb2 U1 U1 114.720(17) 6_656 5_556 ?
Sb1 U1 U1 38.648(7) . 5_556 ?
U1 U1 U1 64.993(7) 1_545 5_556 ?
Gd1 U1 U1 115.006(6) 1_565 5_556 ?
Gd1 U1 U1 64.993(7) 1_545 5_556 ?
U1 U1 U1 115.006(6) 1_565 5_556 ?
Gd1 U1 U1 150.901(7) 6_656 5_556 ?
U1 U1 U1 150.901(7) 6_656 5_556 ?
Gd1 U1 U1 73.601(16) 6_556 5_556 ?
U1 U1 U1 73.601(16) 6_556 5_556 ?
Sb2 U1 U1 38.614(7) 6_556 5_556 ?
Gd1 U1 U1 0.000(5) 5_556 5_556 ?
Sb1 U1 Gd1 79.689(17) 5_556 5_566 ?
Sb1 U1 Gd1 41.963(11) 5_566 5_566 ?
Sb2 U1 Gd1 117.515(15) . 5_566 ?
Sb1 U1 Gd1 161.908(7) 2_554 5_566 ?
Sb1 U1 Gd1 113.029(15) 2_564 5_566 ?
Sb2 U1 Gd1 64.552(16) 2_565 5_566 ?
Sb2 U1 Gd1 97.350(16) 2 5_566 ?
Sb2 U1 Gd1 114.720(17) 6_656 5_566 ?
Sb1 U1 Gd1 38.648(7) . 5_566 ?
U1 U1 Gd1 115.006(6) 1_545 5_566 ?
Gd1 U1 Gd1 64.993(7) 1_565 5_566 ?
Gd1 U1 Gd1 115.006(6) 1_545 5_566 ?
U1 U1 Gd1 64.993(7) 1_565 5_566 ?
Gd1 U1 Gd1 150.901(7) 6_656 5_566 ?
U1 U1 Gd1 150.901(7) 6_656 5_566 ?
Gd1 U1 Gd1 73.601(16) 6_556 5_566 ?
U1 U1 Gd1 73.601(16) 6_556 5_566 ?
Sb2 U1 Gd1 38.614(7) 6_556 5_566 ?
Gd1 U1 Gd1 50.013(13) 5_556 5_566 ?
U1 U1 Gd1 50.013(13) 5_556 5_566 ?
Sb1 U1 U1 79.689(17) 5_556 5_566 ?
Sb1 U1 U1 41.963(11) 5_566 5_566 ?
Sb2 U1 U1 117.515(15) . 5_566 ?
Sb1 U1 U1 161.908(7) 2_554 5_566 ?
Sb1 U1 U1 113.029(15) 2_564 5_566 ?
Sb2 U1 U1 64.552(16) 2_565 5_566 ?
Sb2 U1 U1 97.350(16) 2 5_566 ?
Sb2 U1 U1 114.720(17) 6_656 5_566 ?
Sb1 U1 U1 38.648(7) . 5_566 ?
U1 U1 U1 115.006(6) 1_545 5_566 ?
Gd1 U1 U1 64.993(7) 1_565 5_566 ?
Gd1 U1 U1 115.006(6) 1_545 5_566 ?
U1 U1 U1 64.993(7) 1_565 5_566 ?
Gd1 U1 U1 150.901(7) 6_656 5_566 ?
U1 U1 U1 150.901(7) 6_656 5_566 ?
Gd1 U1 U1 73.601(16) 6_556 5_566 ?
U1 U1 U1 73.601(16) 6_556 5_566 ?
Sb2 U1 U1 38.614(7) 6_556 5_566 ?
Gd1 U1 U1 50.013(13) 5_556 5_566 ?
U1 U1 U1 50.013(13) 5_556 5_566 ?
Gd1 U1 U1 0.000(5) 5_566 5_566 ?
Sb1 U1 Sb2 48.655(11) 5_556 5 ?
Sb1 U1 Sb2 82.728(15) 5_566 5 ?
Sb2 U1 Sb2 29.941(8) . 5 ?
Sb1 U1 Sb2 59.436(16) 2_554 5 ?
Sb1 U1 Sb2 91.178(17) 2_564 5 ?
Sb2 U1 Sb2 162.275(5) 2_565 5 ?
Sb2 U1 Sb2 115.157(15) 2 5 ?
Sb2 U1 Sb2 135.337(9) 6_656 5 ?
Sb1 U1 Sb2 127.924(15) . 5 ?
U1 U1 Sb2 66.433(6) 1_545 5 ?
Gd1 U1 Sb2 113.569(6) 1_565 5 ?
Gd1 U1 Sb2 66.433(6) 1_545 5 ?
U1 U1 Sb2 113.569(6) 1_565 5 ?
Gd1 U1 Sb2 93.446(17) 6_656 5 ?
U1 U1 Sb2 93.446(17) 6_656 5 ?
Gd1 U1 Sb2 37.292(6) 6_556 5 ?
U1 U1 Sb2 37.292(6) 6_556 5 ?
Sb2 U1 Sb2 72.810(12) 6_556 5 ?
Gd1 U1 Sb2 89.907(16) 5_556 5 ?
U1 U1 Sb2 89.907(16) 5_556 5 ?
Gd1 U1 Sb2 109.659(18) 5_566 5 ?
U1 U1 Sb2 109.659(18) 5_566 5 ?
Sb1 U1 Sb2 82.728(15) 5_556 5_565 ?
Sb1 U1 Sb2 48.655(11) 5_566 5_565 ?
Sb2 U1 Sb2 29.941(8) . 5_565 ?
Sb1 U1 Sb2 91.178(17) 2_554 5_565 ?
Sb1 U1 Sb2 59.436(16) 2_564 5_565 ?
Sb2 U1 Sb2 115.157(15) 2_565 5_565 ?
Sb2 U1 Sb2 162.275(6) 2 5_565 ?
Sb2 U1 Sb2 135.337(9) 6_656 5_565 ?
Sb1 U1 Sb2 127.924(15) . 5_565 ?
U1 U1 Sb2 113.569(6) 1_545 5_565 ?
Gd1 U1 Sb2 66.433(6) 1_565 5_565 ?
Gd1 U1 Sb2 113.569(6) 1_545 5_565 ?
U1 U1 Sb2 66.433(6) 1_565 5_565 ?
Gd1 U1 Sb2 93.446(17) 6_656 5_565 ?
U1 U1 Sb2 93.446(17) 6_656 5_565 ?
Gd1 U1 Sb2 37.292(6) 6_556 5_565 ?
U1 U1 Sb2 37.292(6) 6_556 5_565 ?
Sb2 U1 Sb2 72.810(12) 6_556 5_565 ?
Gd1 U1 Sb2 109.659(17) 5_556 5_565 ?
U1 U1 Sb2 109.659(17) 5_556 5_565 ?
Gd1 U1 Sb2 89.907(16) 5_566 5_565 ?
U1 U1 Sb2 89.907(16) 5_566 5_565 ?
Sb2 U1 Sb2 47.136(12) 5 5_565 ?
Sb1 U1 Sb2 48.807(10) 5_556 1_545 ?
Sb1 U1 Sb2 114.129(14) 5_566 1_545 ?
Sb2 U1 Sb2 53.054(9) . 1_545 ?
Sb1 U1 Sb2 35.180(11) 2_554 1_545 ?
Sb1 U1 Sb2 103.897(17) 2_564 1_545 ?
Sb2 U1 Sb2 163.169(7) 2_565 1_545 ?
Sb2 U1 Sb2 84.429(16) 2 1_545 ?
Sb2 U1 Sb2 108.504(8) 6_656 1_545 ?
Sb1 U1 Sb2 121.760(10) . 1_545 ?
U1 U1 Sb2 36.947(9) 1_545 1_545 ?
Gd1 U1 Sb2 143.055(9) 1_565 1_545 ?
Gd1 U1 Sb2 36.947(9) 1_545 1_545 ?
U1 U1 Sb2 143.055(9) 1_565 1_545 ?
Gd1 U1 Sb2 80.897(10) 6_656 1_545 ?
U1 U1 Sb2 80.897(10) 6_656 1_545 ?
Gd1 U1 Sb2 66.677(8) 6_556 1_545 ?
U1 U1 Sb2 66.677(8) 6_556 1_545 ?
Sb2 U1 Sb2 90.127(8) 6_556 1_545 ?
Gd1 U1 Sb2 86.551(13) 5_556 1_545 ?
U1 U1 Sb2 86.551(13) 5_556 1_545 ?
Gd1 U1 Sb2 127.989(12) 5_566 1_545 ?
U1 U1 Sb2 127.989(12) 5_566 1_545 ?
Sb2 U1 Sb2 32.818(6) 5 1_545 ?
Sb2 U1 Sb2 78.388(14) 5_565 1_545 ?
Sb1 U1 Sb2 114.129(14) 5_556 1_565 ?
Sb1 U1 Sb2 48.807(10) 5_566 1_565 ?
Sb2 U1 Sb2 53.054(9) . 1_565 ?
Sb1 U1 Sb2 103.897(17) 2_554 1_565 ?
Sb1 U1 Sb2 35.180(12) 2_564 1_565 ?
Sb2 U1 Sb2 84.429(16) 2_565 1_565 ?
Sb2 U1 Sb2 163.169(7) 2 1_565 ?
Sb2 U1 Sb2 108.504(8) 6_656 1_565 ?
Sb1 U1 Sb2 121.760(10) . 1_565 ?
U1 U1 Sb2 143.055(9) 1_545 1_565 ?
Gd1 U1 Sb2 36.947(9) 1_565 1_565 ?
Gd1 U1 Sb2 143.055(9) 1_545 1_565 ?
U1 U1 Sb2 36.947(9) 1_565 1_565 ?
Gd1 U1 Sb2 80.897(10) 6_656 1_565 ?
U1 U1 Sb2 80.897(10) 6_656 1_565 ?
Gd1 U1 Sb2 66.677(8) 6_556 1_565 ?
U1 U1 Sb2 66.677(8) 6_556 1_565 ?
Sb2 U1 Sb2 90.127(8) 6_556 1_565 ?
Gd1 U1 Sb2 127.989(12) 5_556 1_565 ?
U1 U1 Sb2 127.989(12) 5_556 1_565 ?
Gd1 U1 Sb2 86.551(13) 5_566 1_565 ?
U1 U1 Sb2 86.551(13) 5_566 1_565 ?
Sb2 U1 Sb2 78.388(14) 5 1_565 ?
Sb2 U1 Sb2 32.818(6) 5_565 1_565 ?
Sb2 U1 Sb2 106.108(18) 1_545 1_565 ?
Sb1 U1 Sb2 165.144(9) 5_556 6_666 ?
Sb1 U1 Sb2 84.80(2) 5_566 6_666 ?
Sb2 U1 Sb2 108.825(7) . 6_666 ?
Sb1 U1 Sb2 112.316(17) 2_554 6_666 ?
Sb1 U1 Sb2 48.111(13) 2_564 6_666 ?
Sb2 U1 Sb2 29.248(11) 2_565 6_666 ?
Sb2 U1 Sb2 99.883(16) 2 6_666 ?
Sb2 U1 Sb2 52.331(10) 6_656 6_666 ?
Sb1 U1 Sb2 88.165(9) . 6_666 ?
U1 U1 Sb2 142.331(10) 1_545 6_666 ?
Gd1 U1 Sb2 37.669(10) 1_565 6_666 ?
Gd1 U1 Sb2 142.331(10) 1_545 6_666 ?
U1 U1 Sb2 37.669(10) 1_565 6_666 ?
Gd1 U1 Sb2 65.435(11) 6_656 6_666 ?
U1 U1 Sb2 65.435(11) 6_656 6_666 ?
Gd1 U1 Sb2 127.087(10) 6_556 6_666 ?
U1 U1 Sb2 127.087(10) 6_556 6_666 ?
Sb2 U1 Sb2 121.183(11) 6_556 6_666 ?
Gd1 U1 Sb2 126.168(12) 5_556 6_666 ?
U1 U1 Sb2 126.168(12) 5_556 6_666 ?
Gd1 U1 Sb2 85.466(16) 5_566 6_666 ?
U1 U1 Sb2 85.466(16) 5_566 6_666 ?
Sb2 U1 Sb2 138.689(9) 5 6_666 ?
Sb2 U1 Sb2 96.786(14) 5_565 6_666 ?
Sb2 U1 Sb2 145.747(10) 1_545 6_666 ?
Sb2 U1 Sb2 63.982(14) 1_565 6_666 ?
Sb1 U1 Sb2 84.80(2) 5_556 6_646 ?
Sb1 U1 Sb2 165.144(9) 5_566 6_646 ?
Sb2 U1 Sb2 108.825(7) . 6_646 ?
Sb1 U1 Sb2 48.111(13) 2_554 6_646 ?
Sb1 U1 Sb2 112.316(17) 2_564 6_646 ?
Sb2 U1 Sb2 99.883(16) 2_565 6_646 ?
Sb2 U1 Sb2 29.248(11) 2 6_646 ?
Sb2 U1 Sb2 52.331(10) 6_656 6_646 ?
Sb1 U1 Sb2 88.165(9) . 6_646 ?
U1 U1 Sb2 37.669(10) 1_545 6_646 ?
Gd1 U1 Sb2 142.331(10) 1_565 6_646 ?
Gd1 U1 Sb2 37.669(10) 1_545 6_646 ?
U1 U1 Sb2 142.331(10) 1_565 6_646 ?
Gd1 U1 Sb2 65.435(11) 6_656 6_646 ?
U1 U1 Sb2 65.435(11) 6_656 6_646 ?
Gd1 U1 Sb2 127.087(10) 6_556 6_646 ?
U1 U1 Sb2 127.087(10) 6_556 6_646 ?
Sb2 U1 Sb2 121.183(11) 6_556 6_646 ?
Gd1 U1 Sb2 85.466(16) 5_556 6_646 ?
U1 U1 Sb2 85.466(16) 5_556 6_646 ?
Gd1 U1 Sb2 126.168(12) 5_566 6_646 ?
U1 U1 Sb2 126.168(12) 5_566 6_646 ?
Sb2 U1 Sb2 96.786(13) 5 6_646 ?
Sb2 U1 Sb2 138.689(9) 5_565 6_646 ?
Sb2 U1 Sb2 63.982(14) 1_545 6_646 ?
Sb2 U1 Sb2 145.747(10) 1_565 6_646 ?
Sb2 U1 Sb2 104.66(2) 6_666 6_646 ?
Sb1 U1 Sb1 114.772(13) 5_556 1_565 ?
Sb1 U1 Sb1 51.460(13) 5_566 1_565 ?
Sb2 U1 Sb1 123.212(10) . 1_565 ?
Sb1 U1 Sb1 162.390(7) 2_554 1_565 ?
Sb1 U1 Sb1 85.451(16) 2_564 1_565 ?
Sb2 U1 Sb1 33.182(11) 2_565 1_565 ?
Sb2 U1 Sb1 101.087(17) 2 1_565 ?
Sb2 U1 Sb1 88.122(10) 6_656 1_565 ?
Sb1 U1 Sb1 51.284(8) . 1_565 ?
U1 U1 Sb1 141.283(10) 1_545 1_565 ?
Gd1 U1 Sb1 38.716(9) 1_565 1_565 ?
Gd1 U1 Sb1 141.283(10) 1_545 1_565 ?
U1 U1 Sb1 38.716(9) 1_565 1_565 ?
Gd1 U1 Sb1 115.818(7) 6_656 1_565 ?
U1 U1 Sb1 115.818(7) 6_656 1_565 ?
Gd1 U1 Sb1 97.677(10) 6_556 1_565 ?
U1 U1 Sb1 97.677(10) 6_556 1_565 ?
Sb2 U1 Sb1 72.303(7) 6_556 1_565 ?
Gd1 U1 Sb1 80.871(14) 5_556 1_565 ?
U1 U1 Sb1 80.871(14) 5_556 1_565 ?
Gd1 U1 Sb1 35.084(6) 5_566 1_565 ?
U1 U1 Sb1 35.084(6) 5_566 1_565 ?
Sb2 U1 Sb1 134.139(10) 5 1_565 ?
Sb2 U1 Sb1 94.155(14) 5_565 1_565 ?
Sb2 U1 Sb1 162.327(9) 1_545 1_565 ?
Sb2 U1 Sb1 72.881(17) 1_565 1_565 ?
Sb2 U1 Sb1 50.384(12) 6_666 1_565 ?
Sb2 U1 Sb1 126.697(13) 6_646 1_565 ?
Sb1 U1 Sb1 51.460(13) 5_556 1_545 ?
Sb1 U1 Sb1 114.772(14) 5_566 1_545 ?
Sb2 U1 Sb1 123.212(10) . 1_545 ?
Sb1 U1 Sb1 85.451(16) 2_554 1_545 ?
Sb1 U1 Sb1 162.390(7) 2_564 1_545 ?
Sb2 U1 Sb1 101.087(17) 2_565 1_545 ?
Sb2 U1 Sb1 33.182(12) 2 1_545 ?
Sb2 U1 Sb1 88.122(10) 6_656 1_545 ?
Sb1 U1 Sb1 51.284(9) . 1_545 ?
U1 U1 Sb1 38.716(9) 1_545 1_545 ?
Gd1 U1 Sb1 141.283(10) 1_565 1_545 ?
Gd1 U1 Sb1 38.716(9) 1_545 1_545 ?
U1 U1 Sb1 141.283(10) 1_565 1_545 ?
Gd1 U1 Sb1 115.818(7) 6_656 1_545 ?
U1 U1 Sb1 115.818(7) 6_656 1_545 ?
Gd1 U1 Sb1 97.677(10) 6_556 1_545 ?
U1 U1 Sb1 97.677(10) 6_556 1_545 ?
Sb2 U1 Sb1 72.303(6) 6_556 1_545 ?
Gd1 U1 Sb1 35.084(6) 5_556 1_545 ?
U1 U1 Sb1 35.084(6) 5_556 1_545 ?
Gd1 U1 Sb1 80.871(14) 5_566 1_545 ?
U1 U1 Sb1 80.871(14) 5_566 1_545 ?
Sb2 U1 Sb1 94.155(15) 5 1_545 ?
Sb2 U1 Sb1 134.139(11) 5_565 1_545 ?
Sb2 U1 Sb1 72.881(17) 1_545 1_545 ?
Sb2 U1 Sb1 162.327(9) 1_565 1_545 ?
Sb2 U1 Sb1 126.697(12) 6_666 1_545 ?
Sb2 U1 Sb1 50.384(13) 6_646 1_545 ?
Sb1 U1 Sb1 102.567(18) 1_565 1_545 ?
Gd1 Sb1 U1 0.000(9) 5_556 5_556 ?
Gd1 Sb1 Gd1 83.79(2) 5_556 5_566 ?
U1 Sb1 Gd1 83.79(2) 5_556 5_566 ?
Gd1 Sb1 U1 83.79(2) 5_556 5_566 ?
U1 Sb1 U1 83.79(2) 5_556 5_566 ?
Gd1 Sb1 U1 0.000(9) 5_566 5_566 ?
Gd1 Sb1 Gd1 143.511(15) 5_556 2_565 ?
U1 Sb1 Gd1 143.511(15) 5_556 2_565 ?
Gd1 Sb1 Gd1 85.432(17) 5_566 2_565 ?
U1 Sb1 Gd1 85.432(17) 5_566 2_565 ?
Gd1 Sb1 U1 143.511(15) 5_556 2_565 ?
U1 Sb1 U1 143.511(15) 5_556 2_565 ?
Gd1 Sb1 U1 85.432(17) 5_566 2_565 ?
U1 Sb1 U1 85.432(17) 5_566 2_565 ?
Gd1 Sb1 U1 0.000(9) 2_565 2_565 ?
Gd1 Sb1 Gd1 85.432(17) 5_556 2 ?
U1 Sb1 Gd1 85.432(17) 5_556 2 ?
Gd1 Sb1 Gd1 143.511(15) 5_566 2 ?
U1 Sb1 Gd1 143.511(15) 5_566 2 ?
Gd1 Sb1 Gd1 82.844(19) 2_565 2 ?
U1 Sb1 Gd1 82.844(19) 2_565 2 ?
Gd1 Sb1 U1 85.432(17) 5_556 2 ?
U1 Sb1 U1 85.432(17) 5_556 2 ?
Gd1 Sb1 U1 143.511(15) 5_566 2 ?
U1 Sb1 U1 143.511(15) 5_566 2 ?
Gd1 Sb1 U1 82.844(19) 2_565 2 ?
U1 Sb1 U1 82.844(19) 2_565 2 ?
Gd1 Sb1 U1 0.000(7) 2 2 ?
Gd1 Sb1 Sb2 155.985(16) 5_556 2_565 ?
U1 Sb1 Sb2 155.985(16) 5_556 2_565 ?
Gd1 Sb1 Sb2 92.57(2) 5_566 2_565 ?
U1 Sb1 Sb2 92.57(2) 5_566 2_565 ?
Gd1 Sb1 Sb2 59.113(15) 2_565 2_565 ?
U1 Sb1 Sb2 59.113(15) 2_565 2_565 ?
Gd1 Sb1 Sb2 110.32(2) 2 2_565 ?
U1 Sb1 Sb2 110.32(2) 2 2_565 ?
Gd1 Sb1 Sb2 92.57(2) 5_556 2 ?
U1 Sb1 Sb2 92.57(2) 5_556 2 ?
Gd1 Sb1 Sb2 155.985(17) 5_566 2 ?
U1 Sb1 Sb2 155.985(17) 5_566 2 ?
Gd1 Sb1 Sb2 110.32(2) 2_565 2 ?
U1 Sb1 Sb2 110.32(2) 2_565 2 ?
Gd1 Sb1 Sb2 59.113(15) 2 2 ?
U1 Sb1 Sb2 59.113(15) 2 2 ?
Sb2 Sb1 Sb2 81.14(2) 2_565 2 ?
Gd1 Sb1 U1 99.389(11) 5_556 . ?
U1 Sb1 U1 99.389(11) 5_556 . ?
Gd1 Sb1 U1 99.389(11) 5_566 . ?
U1 Sb1 U1 99.389(11) 5_566 . ?
Gd1 Sb1 U1 116.748(14) 2_565 . ?
U1 Sb1 U1 116.748(14) 2_565 . ?
Gd1 Sb1 U1 116.748(14) 2 . ?
U1 Sb1 U1 116.748(14) 2 . ?
Sb2 Sb1 U1 57.684(10) 2_565 . ?
Sb2 Sb1 U1 57.684(10) 2 . ?
Gd1 Sb1 Sb2 94.708(10) 5_556 1_556 ?
U1 Sb1 Sb2 94.708(10) 5_556 1_556 ?
Gd1 Sb1 Sb2 94.708(10) 5_566 1_556 ?
U1 Sb1 Sb2 94.708(10) 5_566 1_556 ?
Gd1 Sb1 Sb2 51.629(10) 2_565 1_556 ?
U1 Sb1 Sb2 51.629(10) 2_565 1_556 ?
Gd1 Sb1 Sb2 51.629(9) 2 1_556 ?
U1 Sb1 Sb2 51.629(9) 2 1_556 ?
Sb2 Sb1 Sb2 109.262(12) 2_565 1_556 ?
Sb2 Sb1 Sb2 109.263(12) 2 1_556 ?
U1 Sb1 Sb2 161.009(15) . 1_556 ?
Gd1 Sb1 Sb2 94.573(17) 5_556 5_566 ?
U1 Sb1 Sb2 94.573(17) 5_556 5_566 ?
Gd1 Sb1 Sb2 51.153(11) 5_566 5_566 ?
U1 Sb1 Sb2 51.153(11) 5_566 5_566 ?
Gd1 Sb1 Sb2 52.591(15) 2_565 5_566 ?
U1 Sb1 Sb2 52.591(15) 2_565 5_566 ?
Gd1 Sb1 Sb2 95.332(18) 2 5_566 ?
U1 Sb1 Sb2 95.332(18) 2 5_566 ?
Sb2 Sb1 Sb2 101.584(16) 2_565 5_566 ?
Sb2 Sb1 Sb2 152.795(14) 2 5_566 ?
U1 Sb1 Sb2 145.748(9) . 5_566 ?
Sb2 Sb1 Sb2 44.001(11) 1_556 5_566 ?
Gd1 Sb1 Sb2 51.153(11) 5_556 5_556 ?
U1 Sb1 Sb2 51.153(11) 5_556 5_556 ?
Gd1 Sb1 Sb2 94.573(17) 5_566 5_556 ?
U1 Sb1 Sb2 94.573(17) 5_566 5_556 ?
Gd1 Sb1 Sb2 95.332(18) 2_565 5_556 ?
U1 Sb1 Sb2 95.332(18) 2_565 5_556 ?
Gd1 Sb1 Sb2 52.591(15) 2 5_556 ?
U1 Sb1 Sb2 52.591(15) 2 5_556 ?
Sb2 Sb1 Sb2 152.795(13) 2_565 5_556 ?
Sb2 Sb1 Sb2 101.584(16) 2 5_556 ?
U1 Sb1 Sb2 145.748(9) . 5_556 ?
Sb2 Sb1 Sb2 44.001(11) 1_556 5_556 ?
Sb2 Sb1 Sb2 63.922(17) 5_566 5_556 ?
Gd1 Sb1 Sb1 133.724(14) 5_556 6_657 ?
U1 Sb1 Sb1 133.724(14) 5_556 6_657 ?
Gd1 Sb1 Sb1 133.724(13) 5_566 6_657 ?
U1 Sb1 Sb1 133.724(13) 5_566 6_657 ?
Gd1 Sb1 Sb1 48.428(10) 2_565 6_657 ?
U1 Sb1 Sb1 48.428(10) 2_565 6_657 ?
Gd1 Sb1 Sb1 48.428(10) 2 6_657 ?
U1 Sb1 Sb1 48.428(10) 2 6_657 ?
Sb2 Sb1 Sb1 63.385(15) 2_565 6_657 ?
Sb2 Sb1 Sb1 63.385(15) 2 6_657 ?
U1 Sb1 Sb1 99.126(16) . 6_657 ?
Sb2 Sb1 Sb1 61.883(13) 1_556 6_657 ?
Sb2 Sb1 Sb1 93.311(18) 5_566 6_657 ?
Sb2 Sb1 Sb1 93.311(18) 5_556 6_657 ?
Gd1 Sb1 Sb1 49.035(12) 5_556 6_557 ?
U1 Sb1 Sb1 49.035(12) 5_556 6_557 ?
Gd1 Sb1 Sb1 49.035(12) 5_566 6_557 ?
U1 Sb1 Sb1 49.035(12) 5_566 6_557 ?
Gd1 Sb1 Sb1 99.111(18) 2_565 6_557 ?
U1 Sb1 Sb1 99.111(18) 2_565 6_557 ?
Gd1 Sb1 Sb1 99.111(18) 2 6_557 ?
U1 Sb1 Sb1 99.111(18) 2 6_557 ?
Sb2 Sb1 Sb1 139.280(10) 2_565 6_557 ?
Sb2 Sb1 Sb1 139.280(10) 2 6_557 ?
U1 Sb1 Sb1 130.924(14) . 6_557 ?
Sb2 Sb1 Sb1 68.067(15) 1_556 6_557 ?
Sb2 Sb1 Sb1 46.688(10) 5_566 6_557 ?
Sb2 Sb1 Sb1 46.688(10) 5_556 6_557 ?
Sb1 Sb1 Sb1 129.95(2) 6_657 6_557 ?
Gd1 Sb1 Sb2 49.055(12) 5_556 6_556 ?
U1 Sb1 Sb2 49.055(12) 5_556 6_556 ?
Gd1 Sb1 Sb2 49.055(12) 5_566 6_556 ?
U1 Sb1 Sb2 49.055(12) 5_566 6_556 ?
Gd1 Sb1 Sb2 134.342(10) 2_565 6_556 ?
U1 Sb1 Sb2 134.342(10) 2_565 6_556 ?
Gd1 Sb1 Sb2 134.342(10) 2 6_556 ?
U1 Sb1 Sb2 134.342(10) 2 6_556 ?
Sb2 Sb1 Sb2 112.050(17) 2_565 6_556 ?
Sb2 Sb1 Sb2 112.050(17) 2 6_556 ?
U1 Sb1 Sb2 74.352(16) . 6_556 ?
Sb2 Sb1 Sb2 124.639(15) 1_556 6_556 ?
Sb2 Sb1 Sb2 92.221(16) 5_566 6_556 ?
Sb2 Sb1 Sb2 92.221(16) 5_556 6_556 ?
Sb1 Sb1 Sb2 173.478(15) 6_657 6_556 ?
Sb1 Sb1 Sb2 56.572(18) 6_557 6_556 ?
Gd1 Sb1 Sb1 131.897(12) 5_556 1_565 ?
U1 Sb1 Sb1 131.897(12) 5_556 1_565 ?
Gd1 Sb1 Sb1 48.104(11) 5_566 1_565 ?
U1 Sb1 Sb1 48.104(11) 5_566 1_565 ?
Gd1 Sb1 Sb1 48.578(10) 2_565 1_565 ?
U1 Sb1 Sb1 48.578(10) 2_565 1_565 ?
Gd1 Sb1 Sb1 131.422(10) 2 1_565 ?
U1 Sb1 Sb1 131.422(10) 2 1_565 ?
Sb2 Sb1 Sb1 49.428(11) 2_565 1_565 ?
Sb2 Sb1 Sb1 130.572(10) 2 1_565 ?
U1 Sb1 Sb1 90.0 . 1_565 ?
Sb2 Sb1 Sb1 90.0 1_556 1_565 ?
Sb2 Sb1 Sb1 58.039(9) 5_566 1_565 ?
Sb2 Sb1 Sb1 121.961(8) 5_556 1_565 ?
Sb1 Sb1 Sb1 90.0 6_657 1_565 ?
Sb1 Sb1 Sb1 90.0 6_557 1_565 ?
Sb2 Sb1 Sb1 90.0 6_556 1_565 ?
Gd1 Sb1 Sb1 48.104(11) 5_556 1_545 ?
U1 Sb1 Sb1 48.104(11) 5_556 1_545 ?
Gd1 Sb1 Sb1 131.897(12) 5_566 1_545 ?
U1 Sb1 Sb1 131.897(12) 5_566 1_545 ?
Gd1 Sb1 Sb1 131.422(10) 2_565 1_545 ?
U1 Sb1 Sb1 131.422(10) 2_565 1_545 ?
Gd1 Sb1 Sb1 48.578(9) 2 1_545 ?
U1 Sb1 Sb1 48.578(9) 2 1_545 ?
Sb2 Sb1 Sb1 130.572(11) 2_565 1_545 ?
Sb2 Sb1 Sb1 49.428(11) 2 1_545 ?
U1 Sb1 Sb1 90.0 . 1_545 ?
Sb2 Sb1 Sb1 90.0 1_556 1_545 ?
Sb2 Sb1 Sb1 121.961(8) 5_566 1_545 ?
Sb2 Sb1 Sb1 58.039(8) 5_556 1_545 ?
Sb1 Sb1 Sb1 90.0 6_657 1_545 ?
Sb1 Sb1 Sb1 90.0 6_557 1_545 ?
Sb2 Sb1 Sb1 90.0 6_556 1_545 ?
Sb1 Sb1 Sb1 180.00(2) 1_565 1_545 ?
Gd1 Sb1 Sb1 51.997(10) 5_556 5_556 ?
U1 Sb1 Sb1 51.997(10) 5_556 5_556 ?
Gd1 Sb1 Sb1 92.845(18) 5_566 5_556 ?
U1 Sb1 Sb1 92.845(18) 5_566 5_556 ?
Gd1 Sb1 Sb1 163.580(14) 2_565 5_556 ?
U1 Sb1 Sb1 163.580(14) 2_565 5_556 ?
Gd1 Sb1 Sb1 107.461(15) 2 5_556 ?
U1 Sb1 Sb1 107.461(15) 2 5_556 ?
Sb2 Sb1 Sb1 104.74(2) 2_565 5_556 ?
Sb2 Sb1 Sb1 66.824(16) 2 5_556 ?
U1 Sb1 Sb1 47.391(13) . 5_556 ?
Sb2 Sb1 Sb1 144.730(12) 1_556 5_556 ?
Sb2 Sb1 Sb1 136.02(2) 5_566 5_556 ?
Sb2 Sb1 Sb1 101.084(17) 5_556 5_556 ?
Sb1 Sb1 Sb1 129.963(13) 6_657 5_556 ?
Sb1 Sb1 Sb1 91.955(16) 6_557 5_556 ?
Sb2 Sb1 Sb1 45.227(10) 6_556 5_556 ?
Sb1 Sb1 Sb1 119.879(9) 1_565 5_556 ?
Sb1 Sb1 Sb1 60.122(9) 1_545 5_556 ?
Gd1 Sb1 Sb1 92.845(17) 5_556 5_566 ?
U1 Sb1 Sb1 92.845(17) 5_556 5_566 ?
Gd1 Sb1 Sb1 51.997(10) 5_566 5_566 ?
U1 Sb1 Sb1 51.997(10) 5_566 5_566 ?
Gd1 Sb1 Sb1 107.461(15) 2_565 5_566 ?
U1 Sb1 Sb1 107.461(15) 2_565 5_566 ?
Gd1 Sb1 Sb1 163.580(14) 2 5_566 ?
U1 Sb1 Sb1 163.580(14) 2 5_566 ?
Sb2 Sb1 Sb1 66.824(16) 2_565 5_566 ?
Sb2 Sb1 Sb1 104.741(19) 2 5_566 ?
U1 Sb1 Sb1 47.391(13) . 5_566 ?
Sb2 Sb1 Sb1 144.730(12) 1_556 5_566 ?
Sb2 Sb1 Sb1 101.084(17) 5_566 5_566 ?
Sb2 Sb1 Sb1 136.02(2) 5_556 5_566 ?
Sb1 Sb1 Sb1 129.963(13) 6_657 5_566 ?
Sb1 Sb1 Sb1 91.955(16) 6_557 5_566 ?
Sb2 Sb1 Sb1 45.227(9) 6_556 5_566 ?
Sb1 Sb1 Sb1 60.122(9) 1_565 5_566 ?
Sb1 Sb1 Sb1 119.879(9) 1_545 5_566 ?
Sb1 Sb1 Sb1 59.757(18) 5_556 5_566 ?
Gd1 Sb1 Sb2 129.155(13) 5_556 6_656 ?
U1 Sb1 Sb2 129.155(13) 5_556 6_656 ?
Gd1 Sb1 Sb2 129.155(13) 5_566 6_656 ?
U1 Sb1 Sb2 129.155(13) 5_566 6_656 ?
Gd1 Sb1 Sb2 83.650(16) 2_565 6_656 ?
U1 Sb1 Sb2 83.650(16) 2_565 6_656 ?
Gd1 Sb1 Sb2 83.650(16) 2 6_656 ?
U1 Sb1 Sb2 83.650(16) 2 6_656 ?
Sb2 Sb1 Sb2 40.572(10) 2_565 6_656 ?
Sb2 Sb1 Sb2 40.572(10) 2 6_656 ?
U1 Sb1 Sb2 45.367(8) . 6_656 ?
Sb2 Sb1 Sb2 115.643(15) 1_556 6_656 ?
Sb2 Sb1 Sb2 135.794(9) 5_566 6_656 ?
Sb2 Sb1 Sb2 135.794(9) 5_556 6_656 ?
Sb1 Sb1 Sb2 53.759(17) 6_657 6_656 ?
Sb1 Sb1 Sb2 176.291(14) 6_557 6_656 ?
Sb2 Sb1 Sb2 119.72(2) 6_556 6_656 ?
Sb1 Sb1 Sb2 90.0 1_565 6_656 ?
Sb1 Sb1 Sb2 90.0 1_545 6_656 ?
Sb1 Sb1 Sb2 84.831(17) 5_556 6_656 ?
Sb1 Sb1 Sb2 84.831(17) 5_566 6_656 ?
Gd1 Sb1 U1 65.228(14) 5_556 1_545 ?
U1 Sb1 U1 65.228(14) 5_556 1_545 ?
Gd1 Sb1 U1 128.541(13) 5_566 1_545 ?
U1 Sb1 U1 128.541(13) 5_566 1_545 ?
Gd1 Sb1 U1 142.913(14) 2_565 1_545 ?
U1 Sb1 U1 142.913(14) 2_565 1_545 ?
Gd1 Sb1 U1 76.425(16) 2 1_545 ?
U1 Sb1 U1 76.425(16) 2 1_545 ?
Sb2 Sb1 U1 99.969(17) 2_565 1_545 ?
Sb2 Sb1 U1 32.664(9) 2 1_545 ?
U1 Sb1 U1 51.284(10) . 1_545 ?
Sb2 Sb1 U1 126.258(9) 1_556 1_545 ?
Sb2 Sb1 U1 158.436(8) 5_566 1_545 ?
Sb2 Sb1 U1 95.967(16) 5_556 1_545 ?
Sb1 Sb1 U1 95.693(10) 6_657 1_545 ?
Sb1 Sb1 U1 114.187(8) 6_557 1_545 ?
Sb2 Sb1 U1 80.288(10) 6_556 1_545 ?
Sb1 Sb1 U1 141.284(9) 1_565 1_545 ?
Sb1 Sb1 U1 38.716(10) 1_545 1_545 ?
Sb1 Sb1 U1 35.697(9) 5_556 1_545 ?
Sb1 Sb1 U1 88.010(17) 5_566 1_545 ?
Sb2 Sb1 U1 63.933(7) 6_656 1_545 ?
Gd1 Sb1 Gd1 65.228(14) 5_556 1_545 ?
U1 Sb1 Gd1 65.228(14) 5_556 1_545 ?
Gd1 Sb1 Gd1 128.541(13) 5_566 1_545 ?
U1 Sb1 Gd1 128.541(13) 5_566 1_545 ?
Gd1 Sb1 Gd1 142.913(14) 2_565 1_545 ?
U1 Sb1 Gd1 142.913(14) 2_565 1_545 ?
Gd1 Sb1 Gd1 76.425(16) 2 1_545 ?
U1 Sb1 Gd1 76.425(16) 2 1_545 ?
Sb2 Sb1 Gd1 99.969(17) 2_565 1_545 ?
Sb2 Sb1 Gd1 32.664(9) 2 1_545 ?
U1 Sb1 Gd1 51.284(10) . 1_545 ?
Sb2 Sb1 Gd1 126.258(9) 1_556 1_545 ?
Sb2 Sb1 Gd1 158.436(8) 5_566 1_545 ?
Sb2 Sb1 Gd1 95.967(16) 5_556 1_545 ?
Sb1 Sb1 Gd1 95.693(10) 6_657 1_545 ?
Sb1 Sb1 Gd1 114.187(8) 6_557 1_545 ?
Sb2 Sb1 Gd1 80.288(10) 6_556 1_545 ?
Sb1 Sb1 Gd1 141.284(9) 1_565 1_545 ?
Sb1 Sb1 Gd1 38.716(10) 1_545 1_545 ?
Sb1 Sb1 Gd1 35.697(9) 5_556 1_545 ?
Sb1 Sb1 Gd1 88.010(17) 5_566 1_545 ?
Sb2 Sb1 Gd1 63.933(7) 6_656 1_545 ?
U1 Sb1 Gd1 0.000(6) 1_545 1_545 ?
Gd1 Sb1 U1 128.541(13) 5_556 1_565 ?
U1 Sb1 U1 128.541(13) 5_556 1_565 ?
Gd1 Sb1 U1 65.228(14) 5_566 1_565 ?
U1 Sb1 U1 65.228(14) 5_566 1_565 ?
Gd1 Sb1 U1 76.425(16) 2_565 1_565 ?
U1 Sb1 U1 76.425(16) 2_565 1_565 ?
Gd1 Sb1 U1 142.913(14) 2 1_565 ?
U1 Sb1 U1 142.913(14) 2 1_565 ?
Sb2 Sb1 U1 32.664(9) 2_565 1_565 ?
Sb2 Sb1 U1 99.969(17) 2 1_565 ?
U1 Sb1 U1 51.284(9) . 1_565 ?
Sb2 Sb1 U1 126.258(9) 1_556 1_565 ?
Sb2 Sb1 U1 95.967(16) 5_566 1_565 ?
Sb2 Sb1 U1 158.436(8) 5_556 1_565 ?
Sb1 Sb1 U1 95.693(10) 6_657 1_565 ?
Sb1 Sb1 U1 114.187(8) 6_557 1_565 ?
Sb2 Sb1 U1 80.288(11) 6_556 1_565 ?
Sb1 Sb1 U1 38.716(9) 1_565 1_565 ?
Sb1 Sb1 U1 141.284(9) 1_545 1_565 ?
Sb1 Sb1 U1 88.010(18) 5_556 1_565 ?
Sb1 Sb1 U1 35.697(9) 5_566 1_565 ?
Sb2 Sb1 U1 63.933(7) 6_656 1_565 ?
U1 Sb1 U1 102.568(18) 1_545 1_565 ?
Gd1 Sb1 U1 102.568(18) 1_545 1_565 ?
Gd1 Sb1 Gd1 128.541(13) 5_556 1_565 ?
U1 Sb1 Gd1 128.541(13) 5_556 1_565 ?
Gd1 Sb1 Gd1 65.228(14) 5_566 1_565 ?
U1 Sb1 Gd1 65.228(14) 5_566 1_565 ?
Gd1 Sb1 Gd1 76.425(16) 2_565 1_565 ?
U1 Sb1 Gd1 76.425(16) 2_565 1_565 ?
Gd1 Sb1 Gd1 142.913(14) 2 1_565 ?
U1 Sb1 Gd1 142.913(14) 2 1_565 ?
Sb2 Sb1 Gd1 32.664(9) 2_565 1_565 ?
Sb2 Sb1 Gd1 99.969(17) 2 1_565 ?
U1 Sb1 Gd1 51.284(9) . 1_565 ?
Sb2 Sb1 Gd1 126.258(9) 1_556 1_565 ?
Sb2 Sb1 Gd1 95.967(16) 5_566 1_565 ?
Sb2 Sb1 Gd1 158.436(8) 5_556 1_565 ?
Sb1 Sb1 Gd1 95.693(10) 6_657 1_565 ?
Sb1 Sb1 Gd1 114.187(8) 6_557 1_565 ?
Sb2 Sb1 Gd1 80.288(11) 6_556 1_565 ?
Sb1 Sb1 Gd1 38.716(9) 1_565 1_565 ?
Sb1 Sb1 Gd1 141.284(9) 1_545 1_565 ?
Sb1 Sb1 Gd1 88.010(18) 5_556 1_565 ?
Sb1 Sb1 Gd1 35.697(9) 5_566 1_565 ?
Sb2 Sb1 Gd1 63.933(7) 6_656 1_565 ?
U1 Sb1 Gd1 102.568(18) 1_545 1_565 ?
Gd1 Sb1 Gd1 102.568(18) 1_545 1_565 ?
U1 Sb1 Gd1 0.000(6) 1_565 1_565 ?
Gd1 Sb1 Gd1 159.642(7) 5_556 5_666 ?
U1 Sb1 Gd1 159.642(7) 5_556 5_666 ?
Gd1 Sb1 Gd1 116.033(18) 5_566 5_666 ?
U1 Sb1 Gd1 116.033(18) 5_566 5_666 ?
Gd1 Sb1 Gd1 49.188(9) 2_565 5_666 ?
U1 Sb1 Gd1 49.188(9) 2_565 5_666 ?
Gd1 Sb1 Gd1 80.820(15) 2 5_666 ?
U1 Sb1 Gd1 80.820(15) 2 5_666 ?
Sb2 Sb1 Gd1 29.709(8) 2_565 5_666 ?
Sb2 Sb1 Gd1 67.488(18) 2 5_666 ?
U1 Sb1 Gd1 73.938(9) . 5_666 ?
Sb2 Sb1 Gd1 88.479(8) 1_556 5_666 ?
Sb2 Sb1 Gd1 101.562(13) 5_566 5_666 ?
Sb2 Sb1 Gd1 126.562(11) 5_556 5_666 ?
Sb1 Sb1 Gd1 33.862(10) 6_657 5_666 ?
Sb1 Sb1 Gd1 148.242(13) 6_557 5_666 ?
Sb2 Sb1 Gd1 141.080(13) 6_556 5_666 ?
Sb1 Sb1 Gd1 68.077(7) 1_565 5_666 ?
Sb1 Sb1 Gd1 111.923(7) 1_545 5_666 ?
Sb1 Sb1 Gd1 118.582(14) 5_556 5_666 ?
Sb1 Sb1 Gd1 96.110(14) 5_566 5_666 ?
Sb2 Sb1 Gd1 34.463(9) 6_656 5_666 ?
U1 Sb1 Gd1 96.792(12) 1_545 5_666 ?
Gd1 Sb1 Gd1 96.792(12) 1_545 5_666 ?
U1 Sb1 Gd1 62.331(7) 1_565 5_666 ?
Gd1 Sb1 Gd1 62.331(7) 1_565 5_666 ?
Gd1 Sb1 U1 159.642(7) 5_556 5_666 ?
U1 Sb1 U1 159.642(7) 5_556 5_666 ?
Gd1 Sb1 U1 116.033(18) 5_566 5_666 ?
U1 Sb1 U1 116.033(18) 5_566 5_666 ?
Gd1 Sb1 U1 49.188(9) 2_565 5_666 ?
U1 Sb1 U1 49.188(9) 2_565 5_666 ?
Gd1 Sb1 U1 80.820(15) 2 5_666 ?
U1 Sb1 U1 80.820(15) 2 5_666 ?
Sb2 Sb1 U1 29.709(8) 2_565 5_666 ?
Sb2 Sb1 U1 67.488(18) 2 5_666 ?
U1 Sb1 U1 73.938(9) . 5_666 ?
Sb2 Sb1 U1 88.479(8) 1_556 5_666 ?
Sb2 Sb1 U1 101.562(13) 5_566 5_666 ?
Sb2 Sb1 U1 126.562(11) 5_556 5_666 ?
Sb1 Sb1 U1 33.862(10) 6_657 5_666 ?
Sb1 Sb1 U1 148.242(13) 6_557 5_666 ?
Sb2 Sb1 U1 141.080(13) 6_556 5_666 ?
Sb1 Sb1 U1 68.077(7) 1_565 5_666 ?
Sb1 Sb1 U1 111.923(7) 1_545 5_666 ?
Sb1 Sb1 U1 118.582(14) 5_556 5_666 ?
Sb1 Sb1 U1 96.110(14) 5_566 5_666 ?
Sb2 Sb1 U1 34.463(9) 6_656 5_666 ?
U1 Sb1 U1 96.792(12) 1_545 5_666 ?
Gd1 Sb1 U1 96.792(12) 1_545 5_666 ?
U1 Sb1 U1 62.331(7) 1_565 5_666 ?
Gd1 Sb1 U1 62.331(7) 1_565 5_666 ?
Gd1 Sb1 U1 0.000(4) 5_666 5_666 ?
Gd1 Sb1 Gd1 116.033(18) 5_556 5_656 ?
U1 Sb1 Gd1 116.033(18) 5_556 5_656 ?
Gd1 Sb1 Gd1 159.642(8) 5_566 5_656 ?
U1 Sb1 Gd1 159.642(8) 5_566 5_656 ?
Gd1 Sb1 Gd1 80.820(15) 2_565 5_656 ?
U1 Sb1 Gd1 80.820(15) 2_565 5_656 ?
Gd1 Sb1 Gd1 49.188(9) 2 5_656 ?
U1 Sb1 Gd1 49.188(9) 2 5_656 ?
Sb2 Sb1 Gd1 67.488(18) 2_565 5_656 ?
Sb2 Sb1 Gd1 29.709(8) 2 5_656 ?
U1 Sb1 Gd1 73.938(9) . 5_656 ?
Sb2 Sb1 Gd1 88.479(8) 1_556 5_656 ?
Sb2 Sb1 Gd1 126.562(11) 5_566 5_656 ?
Sb2 Sb1 Gd1 101.562(13) 5_556 5_656 ?
Sb1 Sb1 Gd1 33.862(10) 6_657 5_656 ?
Sb1 Sb1 Gd1 148.242(13) 6_557 5_656 ?
Sb2 Sb1 Gd1 141.080(13) 6_556 5_656 ?
Sb1 Sb1 Gd1 111.923(7) 1_565 5_656 ?
Sb1 Sb1 Gd1 68.077(7) 1_545 5_656 ?
Sb1 Sb1 Gd1 96.110(14) 5_556 5_656 ?
Sb1 Sb1 Gd1 118.582(14) 5_566 5_656 ?
Sb2 Sb1 Gd1 34.463(10) 6_656 5_656 ?
U1 Sb1 Gd1 62.331(6) 1_545 5_656 ?
Gd1 Sb1 Gd1 62.331(6) 1_545 5_656 ?
U1 Sb1 Gd1 96.792(12) 1_565 5_656 ?
Gd1 Sb1 Gd1 96.792(12) 1_565 5_656 ?
Gd1 Sb1 Gd1 43.846(15) 5_666 5_656 ?
U1 Sb1 Gd1 43.846(15) 5_666 5_656 ?
Sb2 Sb2 Sb2 90.06(3) 5 5_565 ?
Sb2 Sb2 U1 117.977(15) 5 . ?
Sb2 Sb2 U1 117.977(15) 5_565 . ?
Sb2 Sb2 Gd1 63.499(18) 5 2_554 ?
Sb2 Sb2 Gd1 119.15(2) 5_565 2_554 ?
U1 Sb2 Gd1 122.860(13) . 2_554 ?
Sb2 Sb2 U1 63.499(18) 5 2_554 ?
Sb2 Sb2 U1 119.15(2) 5_565 2_554 ?
U1 Sb2 U1 122.860(13) . 2_554 ?
Gd1 Sb2 U1 0.000(6) 2_554 2_554 ?
Sb2 Sb2 Gd1 119.15(2) 5 2_564 ?
Sb2 Sb2 Gd1 63.499(17) 5_565 2_564 ?
U1 Sb2 Gd1 122.860(13) . 2_564 ?
Gd1 Sb2 Gd1 82.533(19) 2_554 2_564 ?
U1 Sb2 Gd1 82.533(19) 2_554 2_564 ?
Sb2 Sb2 U1 119.15(2) 5 2_564 ?
Sb2 Sb2 U1 63.499(17) 5_565 2_564 ?
U1 Sb2 U1 122.860(13) . 2_564 ?
Gd1 Sb2 U1 82.533(19) 2_554 2_564 ?
U1 Sb2 U1 82.533(19) 2_554 2_564 ?
Gd1 Sb2 U1 0.000(9) 2_564 2_564 ?
Sb2 Sb2 Sb1 175.539(14) 5 2_564 ?
Sb2 Sb2 Sb1 94.40(2) 5_565 2_564 ?
U1 Sb2 Sb1 59.581(10) . 2_564 ?
Gd1 Sb2 Sb1 114.15(2) 2_554 2_564 ?
U1 Sb2 Sb1 114.15(2) 2_554 2_564 ?
Gd1 Sb2 Sb1 63.334(15) 2_564 2_564 ?
U1 Sb2 Sb1 63.334(15) 2_564 2_564 ?
Sb2 Sb2 Sb1 94.40(2) 5 2_554 ?
Sb2 Sb2 Sb1 175.539(14) 5_565 2_554 ?
U1 Sb2 Sb1 59.581(10) . 2_554 ?
Gd1 Sb2 Sb1 63.334(15) 2_554 2_554 ?
U1 Sb2 Sb1 63.334(15) 2_554 2_554 ?
Gd1 Sb2 Sb1 114.15(2) 2_564 2_554 ?
U1 Sb2 Sb1 114.15(2) 2_564 2_554 ?
Sb1 Sb2 Sb1 81.14(2) 2_564 2_554 ?
Sb2 Sb2 Gd1 61.493(16) 5 6_556 ?
Sb2 Sb2 Gd1 61.493(16) 5_565 6_556 ?
U1 Sb2 Gd1 84.067(14) . 6_556 ?
Gd1 Sb2 Gd1 124.992(10) 2_554 6_556 ?
U1 Sb2 Gd1 124.992(10) 2_554 6_556 ?
Gd1 Sb2 Gd1 124.992(10) 2_564 6_556 ?
U1 Sb2 Gd1 124.992(10) 2_564 6_556 ?
Sb1 Sb2 Gd1 120.721(16) 2_564 6_556 ?
Sb1 Sb2 Gd1 120.721(16) 2_554 6_556 ?
Sb2 Sb2 U1 61.493(16) 5 6_556 ?
Sb2 Sb2 U1 61.493(16) 5_565 6_556 ?
U1 Sb2 U1 84.067(14) . 6_556 ?
Gd1 Sb2 U1 124.992(10) 2_554 6_556 ?
U1 Sb2 U1 124.992(10) 2_554 6_556 ?
Gd1 Sb2 U1 124.992(10) 2_564 6_556 ?
U1 Sb2 U1 124.992(10) 2_564 6_556 ?
Sb1 Sb2 U1 120.721(16) 2_564 6_556 ?
Sb1 Sb2 U1 120.721(16) 2_554 6_556 ?
Gd1 Sb2 U1 0.000(2) 6_556 6_556 ?
Sb2 Sb2 Sb1 68.193(14) 5 1_554 ?
Sb2 Sb2 Sb1 68.193(14) 5_565 1_554 ?
U1 Sb2 Sb1 170.122(14) . 1_554 ?
Gd1 Sb2 Sb1 51.407(10) 2_554 1_554 ?
U1 Sb2 Sb1 51.407(10) 2_554 1_554 ?
Gd1 Sb2 Sb1 51.407(10) 2_564 1_554 ?
U1 Sb2 Sb1 51.407(10) 2_564 1_554 ?
Sb1 Sb2 Sb1 113.683(12) 2_564 1_554 ?
Sb1 Sb2 Sb1 113.683(12) 2_554 1_554 ?
Gd1 Sb2 Sb1 105.811(14) 6_556 1_554 ?
U1 Sb2 Sb1 105.811(14) 6_556 1_554 ?
Sb2 Sb2 Sb1 111.79(2) 5 5_566 ?
Sb2 Sb2 Sb1 67.806(17) 5_565 5_566 ?
U1 Sb2 Sb1 50.840(12) . 5_566 ?
Gd1 Sb2 Sb1 170.572(8) 2_554 5_566 ?
U1 Sb2 Sb1 170.572(8) 2_554 5_566 ?
Gd1 Sb2 Sb1 106.752(17) 2_564 5_566 ?
U1 Sb2 Sb1 106.752(17) 2_564 5_566 ?
Sb1 Sb2 Sb1 69.927(16) 2_564 5_566 ?
Sb1 Sb2 Sb1 110.204(16) 2_554 5_566 ?
Gd1 Sb2 Sb1 51.037(8) 6_556 5_566 ?
U1 Sb2 Sb1 51.037(8) 6_556 5_566 ?
Sb1 Sb2 Sb1 135.999(11) 1_554 5_566 ?
Sb2 Sb2 Sb1 67.806(17) 5 5_556 ?
Sb2 Sb2 Sb1 111.79(2) 5_565 5_556 ?
U1 Sb2 Sb1 50.840(12) . 5_556 ?
Gd1 Sb2 Sb1 106.752(17) 2_554 5_556 ?
U1 Sb2 Sb1 106.752(17) 2_554 5_556 ?
Gd1 Sb2 Sb1 170.572(8) 2_564 5_556 ?
U1 Sb2 Sb1 170.572(8) 2_564 5_556 ?
Sb1 Sb2 Sb1 110.204(16) 2_564 5_556 ?
Sb1 Sb2 Sb1 69.927(16) 2_554 5_556 ?
Gd1 Sb2 Sb1 51.037(8) 6_556 5_556 ?
U1 Sb2 Sb1 51.037(8) 6_556 5_556 ?
Sb1 Sb2 Sb1 135.999(12) 1_554 5_556 ?
Sb1 Sb2 Sb1 63.922(16) 5_566 5_556 ?
Sb2 Sb2 Sb1 110.585(19) 5 6_656 ?
Sb2 Sb2 Sb1 110.585(19) 5_565 6_656 ?
U1 Sb2 Sb1 108.577(17) . 6_656 ?
Gd1 Sb2 Sb1 48.247(9) 2_554 6_656 ?
U1 Sb2 Sb1 48.247(9) 2_554 6_656 ?
Gd1 Sb2 Sb1 48.247(8) 2_564 6_656 ?
U1 Sb2 Sb1 48.247(8) 2_564 6_656 ?
Sb1 Sb2 Sb1 67.950(17) 2_564 6_656 ?
Sb1 Sb2 Sb1 67.950(17) 2_554 6_656 ?
Gd1 Sb2 Sb1 167.356(14) 6_556 6_656 ?
U1 Sb2 Sb1 167.356(14) 6_556 6_656 ?
Sb1 Sb2 Sb1 61.545(11) 1_554 6_656 ?
Sb1 Sb2 Sb1 137.582(9) 5_566 6_656 ?
Sb1 Sb2 Sb1 137.582(9) 5_556 6_656 ?
Sb2 Sb2 Sb2 135.030(13) 5 1_565 ?
Sb2 Sb2 Sb2 44.970(13) 5_565 1_565 ?
U1 Sb2 Sb2 90.0 . 1_565 ?
Gd1 Sb2 Sb2 131.267(9) 2_554 1_565 ?
U1 Sb2 Sb2 131.267(9) 2_554 1_565 ?
Gd1 Sb2 Sb2 48.733(9) 2_564 1_565 ?
U1 Sb2 Sb2 48.733(9) 2_564 1_565 ?
Sb1 Sb2 Sb2 49.428(10) 2_564 1_565 ?
Sb1 Sb2 Sb2 130.572(11) 2_554 1_565 ?
Gd1 Sb2 Sb2 90.0 6_556 1_565 ?
U1 Sb2 Sb2 90.0 6_556 1_565 ?
Sb1 Sb2 Sb2 90.0 1_554 1_565 ?
Sb1 Sb2 Sb2 58.039(9) 5_566 1_565 ?
Sb1 Sb2 Sb2 121.961(8) 5_556 1_565 ?
Sb1 Sb2 Sb2 90.0 6_656 1_565 ?
Sb2 Sb2 Sb2 44.970(13) 5 1_545 ?
Sb2 Sb2 Sb2 135.030(13) 5_565 1_545 ?
U1 Sb2 Sb2 90.0 . 1_545 ?
Gd1 Sb2 Sb2 48.733(9) 2_554 1_545 ?
U1 Sb2 Sb2 48.733(9) 2_554 1_545 ?
Gd1 Sb2 Sb2 131.267(9) 2_564 1_545 ?
U1 Sb2 Sb2 131.267(9) 2_564 1_545 ?
Sb1 Sb2 Sb2 130.572(11) 2_564 1_545 ?
Sb1 Sb2 Sb2 49.428(11) 2_554 1_545 ?
Gd1 Sb2 Sb2 90.0 6_556 1_545 ?
U1 Sb2 Sb2 90.0 6_556 1_545 ?
Sb1 Sb2 Sb2 90.0 1_554 1_545 ?
Sb1 Sb2 Sb2 121.961(8) 5_566 1_545 ?
Sb1 Sb2 Sb2 58.039(8) 5_556 1_545 ?
Sb1 Sb2 Sb2 90.0 6_656 1_545 ?
Sb2 Sb2 Sb2 180.00(2) 1_565 1_545 ?
Sb2 Sb2 Sb1 45.030(13) 5 6_556 ?
Sb2 Sb2 Sb1 45.030(13) 5_565 6_556 ?
U1 Sb2 Sb1 131.704(12) . 6_556 ?
Gd1 Sb2 Sb1 91.568(15) 2_554 6_556 ?
U1 Sb2 Sb1 91.568(15) 2_554 6_556 ?
Gd1 Sb2 Sb1 91.568(15) 2_564 6_556 ?
U1 Sb2 Sb1 91.568(15) 2_564 6_556 ?
Sb1 Sb2 Sb1 139.428(11) 2_564 6_556 ?
Sb1 Sb2 Sb1 139.428(11) 2_554 6_556 ?
Gd1 Sb2 Sb1 47.637(16) 6_556 6_556 ?
U1 Sb2 Sb1 47.637(16) 6_556 6_556 ?
Sb1 Sb2 Sb1 58.174(10) 1_554 6_556 ?
Sb1 Sb2 Sb1 89.835(15) 5_566 6_556 ?
Sb1 Sb2 Sb1 89.835(15) 5_556 6_556 ?
Sb1 Sb2 Sb1 119.72(2) 6_656 6_556 ?
Sb2 Sb2 Sb1 90.0 1_565 6_556 ?
Sb2 Sb2 Sb1 90.0 1_545 6_556 ?
Sb2 Sb2 Gd1 132.940(14) 5 6_656 ?
Sb2 Sb2 Gd1 132.940(14) 5_565 6_656 ?
U1 Sb2 Gd1 63.850(8) . 6_656 ?
Gd1 Sb2 Gd1 76.834(12) 2_554 6_656 ?
U1 Sb2 Gd1 76.834(12) 2_554 6_656 ?
Gd1 Sb2 Gd1 76.834(12) 2_564 6_656 ?
U1 Sb2 Gd1 76.834(12) 2_564 6_656 ?
Sb1 Sb2 Gd1 42.995(10) 2_564 6_656 ?
Sb1 Sb2 Gd1 42.995(11) 2_554 6_656 ?
Gd1 Sb2 Gd1 147.916(16) 6_556 6_656 ?
U1 Sb2 Gd1 147.916(16) 6_556 6_656 ?
Sb1 Sb2 Gd1 106.273(11) 1_554 6_656 ?
Sb1 Sb2 Gd1 103.313(14) 5_566 6_656 ?
Sb1 Sb2 Gd1 103.313(14) 5_556 6_656 ?
Sb1 Sb2 Gd1 44.728(15) 6_656 6_656 ?
Sb2 Sb2 Gd1 90.0 1_565 6_656 ?
Sb2 Sb2 Gd1 90.0 1_545 6_656 ?
Sb1 Sb2 Gd1 164.446(11) 6_556 6_656 ?
Sb2 Sb2 U1 132.940(14) 5 6_656 ?
Sb2 Sb2 U1 132.940(14) 5_565 6_656 ?
U1 Sb2 U1 63.850(8) . 6_656 ?
Gd1 Sb2 U1 76.834(12) 2_554 6_656 ?
U1 Sb2 U1 76.834(12) 2_554 6_656 ?
Gd1 Sb2 U1 76.834(12) 2_564 6_656 ?
U1 Sb2 U1 76.834(12) 2_564 6_656 ?
Sb1 Sb2 U1 42.995(10) 2_564 6_656 ?
Sb1 Sb2 U1 42.995(11) 2_554 6_656 ?
Gd1 Sb2 U1 147.916(16) 6_556 6_656 ?
U1 Sb2 U1 147.916(16) 6_556 6_656 ?
Sb1 Sb2 U1 106.273(11) 1_554 6_656 ?
Sb1 Sb2 U1 103.313(14) 5_566 6_656 ?
Sb1 Sb2 U1 103.313(14) 5_556 6_656 ?
Sb1 Sb2 U1 44.728(15) 6_656 6_656 ?
Sb2 Sb2 U1 90.0 1_565 6_656 ?
Sb2 Sb2 U1 90.0 1_545 6_656 ?
Sb1 Sb2 U1 164.446(11) 6_556 6_656 ?
Gd1 Sb2 U1 0.000(5) 6_656 6_656 ?
Sb2 Sb2 Gd1 32.082(11) 5 5 ?
Sb2 Sb2 Gd1 73.648(18) 5_565 5 ?
U1 Sb2 Gd1 150.059(8) . 5 ?
Gd1 Sb2 Gd1 54.655(14) 2_554 5 ?
U1 Sb2 Gd1 54.655(14) 2_554 5 ?
Gd1 Sb2 Gd1 87.073(16) 2_564 5 ?
U1 Sb2 Gd1 87.073(16) 2_564 5 ?
Sb1 Sb2 Gd1 150.222(12) 2_564 5 ?
Sb1 Sb2 Gd1 110.355(15) 2_554 5 ?
Gd1 Sb2 Gd1 78.020(14) 6_556 5 ?
U1 Sb2 Gd1 78.020(14) 6_556 5 ?
Sb1 Sb2 Gd1 36.636(9) 1_554 5 ?
Sb1 Sb2 Gd1 126.129(17) 5_566 5 ?
Sb1 Sb2 Gd1 99.573(16) 5_556 5 ?
Sb1 Sb2 Gd1 90.407(18) 6_656 5 ?
Sb2 Sb2 Gd1 113.568(6) 1_565 5 ?
Sb2 Sb2 Gd1 66.432(6) 1_545 5 ?
Sb1 Sb2 Gd1 36.915(6) 6_556 5 ?
Gd1 Sb2 Gd1 130.547(9) 6_656 5 ?
U1 Sb2 Gd1 130.547(9) 6_656 5 ?
Sb2 Sb2 U1 32.082(11) 5 5 ?
Sb2 Sb2 U1 73.648(18) 5_565 5 ?
U1 Sb2 U1 150.059(8) . 5 ?
Gd1 Sb2 U1 54.655(14) 2_554 5 ?
U1 Sb2 U1 54.655(14) 2_554 5 ?
Gd1 Sb2 U1 87.073(16) 2_564 5 ?
U1 Sb2 U1 87.073(16) 2_564 5 ?
Sb1 Sb2 U1 150.222(12) 2_564 5 ?
Sb1 Sb2 U1 110.355(15) 2_554 5 ?
Gd1 Sb2 U1 78.020(14) 6_556 5 ?
U1 Sb2 U1 78.020(14) 6_556 5 ?
Sb1 Sb2 U1 36.636(9) 1_554 5 ?
Sb1 Sb2 U1 126.129(17) 5_566 5 ?
Sb1 Sb2 U1 99.573(16) 5_556 5 ?
Sb1 Sb2 U1 90.407(18) 6_656 5 ?
Sb2 Sb2 U1 113.568(6) 1_565 5 ?
Sb2 Sb2 U1 66.432(6) 1_545 5 ?
Sb1 Sb2 U1 36.915(6) 6_556 5 ?
Gd1 Sb2 U1 130.547(9) 6_656 5 ?
U1 Sb2 U1 130.547(9) 6_656 5 ?
Gd1 Sb2 U1 0.000(3) 5 5 ?
Sb2 Sb2 Gd1 73.648(18) 5 5_565 ?
Sb2 Sb2 Gd1 32.082(11) 5_565 5_565 ?
U1 Sb2 Gd1 150.059(8) . 5_565 ?
Gd1 Sb2 Gd1 87.073(16) 2_554 5_565 ?
U1 Sb2 Gd1 87.073(16) 2_554 5_565 ?
Gd1 Sb2 Gd1 54.655(14) 2_564 5_565 ?
U1 Sb2 Gd1 54.655(14) 2_564 5_565 ?
Sb1 Sb2 Gd1 110.355(14) 2_564 5_565 ?
Sb1 Sb2 Gd1 150.222(12) 2_554 5_565 ?
Gd1 Sb2 Gd1 78.020(14) 6_556 5_565 ?
U1 Sb2 Gd1 78.020(14) 6_556 5_565 ?
Sb1 Sb2 Gd1 36.636(9) 1_554 5_565 ?
Sb1 Sb2 Gd1 99.573(16) 5_566 5_565 ?
Sb1 Sb2 Gd1 126.129(17) 5_556 5_565 ?
Sb1 Sb2 Gd1 90.407(17) 6_656 5_565 ?
Sb2 Sb2 Gd1 66.432(6) 1_565 5_565 ?
Sb2 Sb2 Gd1 113.568(6) 1_545 5_565 ?
Sb1 Sb2 Gd1 36.915(6) 6_556 5_565 ?
Gd1 Sb2 Gd1 130.547(9) 6_656 5_565 ?
U1 Sb2 Gd1 130.547(9) 6_656 5_565 ?
Gd1 Sb2 Gd1 47.136(12) 5 5_565 ?
U1 Sb2 Gd1 47.136(12) 5 5_565 ?
Sb2 Sb2 U1 73.648(18) 5 5_565 ?
Sb2 Sb2 U1 32.082(11) 5_565 5_565 ?
U1 Sb2 U1 150.059(8) . 5_565 ?
Gd1 Sb2 U1 87.073(16) 2_554 5_565 ?
U1 Sb2 U1 87.073(16) 2_554 5_565 ?
Gd1 Sb2 U1 54.655(14) 2_564 5_565 ?
U1 Sb2 U1 54.655(14) 2_564 5_565 ?
Sb1 Sb2 U1 110.355(14) 2_564 5_565 ?
Sb1 Sb2 U1 150.222(12) 2_554 5_565 ?
Gd1 Sb2 U1 78.020(14) 6_556 5_565 ?
U1 Sb2 U1 78.020(14) 6_556 5_565 ?
Sb1 Sb2 U1 36.636(9) 1_554 5_565 ?
Sb1 Sb2 U1 99.573(16) 5_566 5_565 ?
Sb1 Sb2 U1 126.129(17) 5_556 5_565 ?
Sb1 Sb2 U1 90.407(17) 6_656 5_565 ?
Sb2 Sb2 U1 66.432(6) 1_565 5_565 ?
Sb2 Sb2 U1 113.568(6) 1_545 5_565 ?
Sb1 Sb2 U1 36.915(6) 6_556 5_565 ?
Gd1 Sb2 U1 130.547(9) 6_656 5_565 ?
U1 Sb2 U1 130.547(9) 6_656 5_565 ?
Gd1 Sb2 U1 47.136(12) 5 5_565 ?
U1 Sb2 U1 47.136(12) 5 5_565 ?
Gd1 Sb2 U1 0.000(5) 5_565 5_565 ?
Sb2 Sb2 U1 147.928(17) 5 1_565 ?
Sb2 Sb2 U1 73.534(16) 5_565 1_565 ?
U1 Sb2 U1 53.054(9) . 1_565 ?
Gd1 Sb2 U1 148.568(13) 2_554 1_565 ?
U1 Sb2 U1 148.568(13) 2_554 1_565 ?
Gd1 Sb2 U1 78.405(16) 2_564 1_565 ?
U1 Sb2 U1 78.405(16) 2_564 1_565 ?
Sb1 Sb2 U1 34.499(9) 2_564 1_565 ?
Sb1 Sb2 U1 102.443(17) 2_554 1_565 ?
Gd1 Sb2 U1 86.438(9) 6_556 1_565 ?
U1 Sb2 U1 86.438(9) 6_556 1_565 ?
Sb1 Sb2 U1 126.310(9) 1_554 1_565 ?
Sb1 Sb2 U1 36.619(9) 5_566 1_565 ?
Sb1 Sb2 U1 92.492(17) 5_556 1_565 ?
Sb1 Sb2 U1 101.040(11) 6_656 1_565 ?
Sb2 Sb2 U1 36.946(8) 1_565 1_565 ?
Sb2 Sb2 U1 143.054(9) 1_545 1_565 ?
Sb1 Sb2 U1 113.570(8) 6_556 1_565 ?
Gd1 Sb2 U1 74.639(6) 6_656 1_565 ?
U1 Sb2 U1 74.639(6) 6_656 1_565 ?
Gd1 Sb2 U1 147.182(6) 5 1_565 ?
U1 Sb2 U1 147.182(6) 5 1_565 ?
Gd1 Sb2 U1 101.613(15) 5_565 1_565 ?
U1 Sb2 U1 101.613(15) 5_565 1_565 ?
Sb2 Sb2 Gd1 147.928(17) 5 1_565 ?
Sb2 Sb2 Gd1 73.534(16) 5_565 1_565 ?
U1 Sb2 Gd1 53.054(9) . 1_565 ?
Gd1 Sb2 Gd1 148.568(13) 2_554 1_565 ?
U1 Sb2 Gd1 148.568(13) 2_554 1_565 ?
Gd1 Sb2 Gd1 78.405(16) 2_564 1_565 ?
U1 Sb2 Gd1 78.405(16) 2_564 1_565 ?
Sb1 Sb2 Gd1 34.499(9) 2_564 1_565 ?
Sb1 Sb2 Gd1 102.443(17) 2_554 1_565 ?
Gd1 Sb2 Gd1 86.438(9) 6_556 1_565 ?
U1 Sb2 Gd1 86.438(9) 6_556 1_565 ?
Sb1 Sb2 Gd1 126.310(9) 1_554 1_565 ?
Sb1 Sb2 Gd1 36.619(9) 5_566 1_565 ?
Sb1 Sb2 Gd1 92.492(17) 5_556 1_565 ?
Sb1 Sb2 Gd1 101.040(11) 6_656 1_565 ?
Sb2 Sb2 Gd1 36.946(8) 1_565 1_565 ?
Sb2 Sb2 Gd1 143.054(9) 1_545 1_565 ?
Sb1 Sb2 Gd1 113.570(8) 6_556 1_565 ?
Gd1 Sb2 Gd1 74.639(6) 6_656 1_565 ?
U1 Sb2 Gd1 74.639(6) 6_656 1_565 ?
Gd1 Sb2 Gd1 147.182(6) 5 1_565 ?
U1 Sb2 Gd1 147.182(6) 5 1_565 ?
Gd1 Sb2 Gd1 101.613(15) 5_565 1_565 ?
U1 Sb2 Gd1 101.613(15) 5_565 1_565 ?
U1 Sb2 Gd1 0.000(5) 1_565 1_565 ?
Sb2 Sb2 U1 73.534(16) 5 1_545 ?
Sb2 Sb2 U1 147.928(17) 5_565 1_545 ?
U1 Sb2 U1 53.054(9) . 1_545 ?
Gd1 Sb2 U1 78.405(16) 2_554 1_545 ?
U1 Sb2 U1 78.405(16) 2_554 1_545 ?
Gd1 Sb2 U1 148.568(13) 2_564 1_545 ?
U1 Sb2 U1 148.568(13) 2_564 1_545 ?
Sb1 Sb2 U1 102.443(16) 2_564 1_545 ?
Sb1 Sb2 U1 34.499(9) 2_554 1_545 ?
Gd1 Sb2 U1 86.438(9) 6_556 1_545 ?
U1 Sb2 U1 86.438(9) 6_556 1_545 ?
Sb1 Sb2 U1 126.310(9) 1_554 1_545 ?
Sb1 Sb2 U1 92.492(17) 5_566 1_545 ?
Sb1 Sb2 U1 36.619(9) 5_556 1_545 ?
Sb1 Sb2 U1 101.040(11) 6_656 1_545 ?
Sb2 Sb2 U1 143.054(9) 1_565 1_545 ?
Sb2 Sb2 U1 36.946(9) 1_545 1_545 ?
Sb1 Sb2 U1 113.570(8) 6_556 1_545 ?
Gd1 Sb2 U1 74.639(6) 6_656 1_545 ?
U1 Sb2 U1 74.639(6) 6_656 1_545 ?
Gd1 Sb2 U1 101.613(14) 5 1_545 ?
U1 Sb2 U1 101.613(14) 5 1_545 ?
Gd1 Sb2 U1 147.182(6) 5_565 1_545 ?
U1 Sb2 U1 147.182(6) 5_565 1_545 ?
U1 Sb2 U1 106.107(18) 1_565 1_545 ?
Gd1 Sb2 U1 106.107(18) 1_565 1_545 ?
Sb2 Sb2 Gd1 73.534(16) 5 1_545 ?
Sb2 Sb2 Gd1 147.928(17) 5_565 1_545 ?
U1 Sb2 Gd1 53.054(9) . 1_545 ?
Gd1 Sb2 Gd1 78.405(16) 2_554 1_545 ?
U1 Sb2 Gd1 78.405(16) 2_554 1_545 ?
Gd1 Sb2 Gd1 148.568(13) 2_564 1_545 ?
U1 Sb2 Gd1 148.568(13) 2_564 1_545 ?
Sb1 Sb2 Gd1 102.443(16) 2_564 1_545 ?
Sb1 Sb2 Gd1 34.499(9) 2_554 1_545 ?
Gd1 Sb2 Gd1 86.438(9) 6_556 1_545 ?
U1 Sb2 Gd1 86.438(9) 6_556 1_545 ?
Sb1 Sb2 Gd1 126.310(9) 1_554 1_545 ?
Sb1 Sb2 Gd1 92.492(17) 5_566 1_545 ?
Sb1 Sb2 Gd1 36.619(9) 5_556 1_545 ?
Sb1 Sb2 Gd1 101.040(11) 6_656 1_545 ?
Sb2 Sb2 Gd1 143.054(9) 1_565 1_545 ?
Sb2 Sb2 Gd1 36.946(9) 1_545 1_545 ?
Sb1 Sb2 Gd1 113.570(8) 6_556 1_545 ?
Gd1 Sb2 Gd1 74.639(6) 6_656 1_545 ?
U1 Sb2 Gd1 74.639(6) 6_656 1_545 ?
Gd1 Sb2 Gd1 101.613(14) 5 1_545 ?
U1 Sb2 Gd1 101.613(14) 5 1_545 ?
Gd1 Sb2 Gd1 147.182(6) 5_565 1_545 ?
U1 Sb2 Gd1 147.182(6) 5_565 1_545 ?
U1 Sb2 Gd1 106.107(18) 1_565 1_545 ?
Gd1 Sb2 Gd1 106.107(18) 1_565 1_545 ?
U1 Sb2 Gd1 0.000(6) 1_545 1_545 ?
Sb2 Sb2 Gd1 31.607(12) 5 6_546 ?
Sb2 Sb2 Gd1 105.57(2) 5_565 6_546 ?
U1 Sb2 Gd1 86.378(8) . 6_546 ?
Gd1 Sb2 Gd1 80.117(15) 2_554 6_546 ?
U1 Sb2 Gd1 80.117(15) 2_554 6_546 ?
Gd1 Sb2 Gd1 150.753(11) 2_564 6_546 ?
U1 Sb2 Gd1 150.753(11) 2_564 6_546 ?
Sb1 Sb2 Gd1 145.793(14) 2_564 6_546 ?
Sb1 Sb2 Gd1 78.309(19) 2_554 6_546 ?
Gd1 Sb2 Gd1 52.331(10) 6_556 6_546 ?
U1 Sb2 Gd1 52.331(10) 6_556 6_546 ?
Sb1 Sb2 Gd1 99.585(8) 1_554 6_546 ?
Sb1 Sb2 Gd1 91.990(16) 5_566 6_546 ?
Sb1 Sb2 Gd1 36.556(7) 5_556 6_546 ?
Sb1 Sb2 Gd1 126.604(10) 6_656 6_546 ?
Sb2 Sb2 Gd1 142.331(10) 1_565 6_546 ?
Sb2 Sb2 Gd1 37.669(10) 1_545 6_546 ?
Sb1 Sb2 Gd1 65.684(12) 6_556 6_546 ?
Gd1 Sb2 Gd1 121.183(11) 6_656 6_546 ?
U1 Sb2 Gd1 121.183(11) 6_656 6_546 ?
Gd1 Sb2 Gd1 63.683(10) 5 6_546 ?
U1 Sb2 Gd1 63.683(10) 5 6_546 ?
Gd1 Sb2 Gd1 100.932(14) 5_565 6_546 ?
U1 Sb2 Gd1 100.932(14) 5_565 6_546 ?
U1 Sb2 Gd1 126.487(13) 1_565 6_546 ?
Gd1 Sb2 Gd1 126.487(13) 1_565 6_546 ?
U1 Sb2 Gd1 47.888(11) 1_545 6_546 ?
Gd1 Sb2 Gd1 47.888(11) 1_545 6_546 ?

loop_
_geom_bond_atom_site_label_1
_geom_bond_atom_site_label_2
_geom_bond_distance
_geom_bond_site_symmetry_2
_geom_bond_publ_flag
U1 Sb1 3.1417(6) 5_556 ?
U1 Sb1 3.1417(7) 5_566 ?
U1 Sb2 3.1557(7) . ?
U1 Sb1 3.1710(5) 2_554 ?
U1 Sb1 3.1710(5) 2_564 ?
U1 Sb2 3.1809(5) 2_565 ?
U1 Sb2 3.1809(5) 2 ?
U1 Sb2 3.2394(9) 6_656 ?
U1 Sb1 3.3636(7) . ?
U1 U1 4.1960(10) 1_545 ?
U1 Gd1 4.1960(10) 1_565 ?
U1 Gd1 4.1960(10) 1_545 ?
U1 U1 4.1960(10) 1_565 ?
U1 Gd1 4.2824(9) 6_656 ?
U1 U1 4.2824(9) 6_656 ?
U1 Gd1 4.2824(9) 6_556 ?
U1 U1 4.2824(9) 6_556 ?
U1 Sb2 4.6025(12) 6_556 ?
U1 Gd1 4.9631(8) 5_556 ?
U1 U1 4.9631(8) 5_556 ?
U1 Gd1 4.9631(8) 5_566 ?
U1 U1 4.9631(8) 5_566 ?
U1 Sb2 5.2471(8) 5 ?
U1 Sb2 5.2471(8) 5_565 ?
U1 Sb2 5.2502(9) 1_545 ?
U1 Sb2 5.2502(9) 1_565 ?
U1 Sb2 5.3010(10) 6_666 ?
U1 Sb2 5.3010(10) 6_646 ?
U1 Sb1 5.3778(9) 1_565 ?
U1 Sb1 5.3778(9) 1_545 ?
Sb1 Gd1 3.1417(6) 5_556 ?
Sb1 U1 3.1417(6) 5_556 ?
Sb1 Gd1 3.1417(6) 5_566 ?
Sb1 U1 3.1417(6) 5_566 ?
Sb1 Gd1 3.1711(5) 2_565 ?
Sb1 U1 3.1711(5) 2_565 ?
Sb1 Gd1 3.1711(5) 2 ?
Sb1 U1 3.1711(5) 2 ?
Sb1 Sb2 3.2257(6) 2_565 ?
Sb1 Sb2 3.2257(6) 2 ?
Sb1 Sb2 3.9526(9) 1_556 ?
Sb1 Sb2 3.9634(7) 5_566 ?
Sb1 Sb2 3.9634(7) 5_556 ?
Sb1 Sb1 4.1639(10) 6_657 ?
Sb1 Sb1 4.1639(10) 6_557 ?
Sb1 Sb2 4.1772(10) 6_556 ?
Sb1 Sb1 4.1960(10) 1_565 ?
Sb1 Sb1 4.1960(10) 1_545 ?
Sb1 Sb1 4.2115(9) 5_556 ?
Sb1 Sb1 4.2115(9) 5_566 ?
Sb1 Sb2 4.5460(11) 6_656 ?
Sb1 U1 5.3777(9) 1_545 ?
Sb1 Gd1 5.3777(9) 1_545 ?
Sb1 U1 5.3777(9) 1_565 ?
Sb1 Gd1 5.3777(9) 1_565 ?
Sb1 Gd1 5.6192(13) 5_666 ?
Sb1 U1 5.6192(13) 5_666 ?
Sb1 Gd1 5.6192(13) 5_656 ?
Sb2 Sb2 2.9655(7) 5 ?
Sb2 Sb2 2.9655(7) 5_565 ?
Sb2 Gd1 3.1809(5) 2_554 ?
Sb2 U1 3.1809(5) 2_554 ?
Sb2 Gd1 3.1809(5) 2_564 ?
Sb2 U1 3.1809(5) 2_564 ?
Sb2 Sb1 3.2257(6) 2_564 ?
Sb2 Sb1 3.2257(6) 2_554 ?
Sb2 Gd1 3.2395(9) 6_556 ?
Sb2 U1 3.2395(9) 6_556 ?
Sb2 Sb1 3.9526(9) 1_554 ?
Sb2 Sb1 3.9634(7) 5_566 ?
Sb2 Sb1 3.9634(7) 5_556 ?
Sb2 Sb1 4.1772(10) 6_656 ?
Sb2 Sb2 4.1960(10) 1_565 ?
Sb2 Sb2 4.1960(10) 1_545 ?
Sb2 Sb1 4.5460(11) 6_556 ?
Sb2 Gd1 4.6025(12) 6_656 ?
Sb2 U1 4.6025(12) 6_656 ?
Sb2 Gd1 5.2471(8) 5 ?
Sb2 U1 5.2471(8) 5 ?
Sb2 Gd1 5.2471(8) 5_565 ?
Sb2 U1 5.2471(8) 5_565 ?
Sb2 U1 5.2503(9) 1_565 ?
Sb2 Gd1 5.2503(9) 1_565 ?
Sb2 U1 5.2503(9) 1_545 ?
Sb2 Gd1 5.2503(9) 1_545 ?
Sb2 Gd1 5.3010(10) 6_546 ?
